data_1563728
loop_
_publ_author_name
'Chen, Wei-Lin'
'Chen, Bao-Wang'
'Tan, Hua-Qiao'
'Li, Yang-Guang'
'Wang, Yong-Hui'
'Wang, En-Bo'

_publ_section_title
;
 Ionothermal syntheses of three transition-metal-containing
 polyoxotungstate hybrids exhibiting the photocatalytic and
 electrocatalytic properties
;
_journal_issue 2
_journal_name_full 'Journal of Solid State Chemistry'
_journal_page_first 310
_journal_page_last 321
_journal_paper_doi 10.1016/j.jssc.2009.11.016
_journal_volume 183
_journal_year 2010
_chemical_formula_sum 'C54 H106 Fe9 N18 Na8 O115.5 Si3 W28'
_chemical_formula_weight 8774.21
_space_group_IT_number 2
_space_group_name_Hall '-P 1'
_space_group_name_H-M_alt 'P -1'
_symmetry_cell_setting triclinic
_symmetry_space_group_name_H-M 'P -1'
_atom_sites_solution_hydrogens geom
_atom_sites_solution_primary direct
_atom_sites_solution_secondary difmap
_audit_creation_method SHELXL-97
_cell_angle_alpha 87.59(3)
_cell_angle_beta 87.04(3)
_cell_angle_gamma 87.15(3)
_cell_formula_units_Z 2
_cell_length_a 15.364(3)
_cell_length_b 20.866(4)
_cell_length_c 30.156(6)
_cell_measurement_reflns_used 53451
_cell_measurement_temperature 293(2)
_cell_measurement_theta_max 55.08
_cell_measurement_theta_min 6.05
_cell_volume 9635(3)
_computing_structure_refinement 'SHELXL-97 (Sheldrick, 1997)'
_computing_structure_solution 'SHELXS-97 (Sheldrick, 1990)'
_diffrn_ambient_temperature 293(2)
_diffrn_detector_area_resol_mean 0.01
_diffrn_measured_fraction_theta_full 0.921
_diffrn_measured_fraction_theta_max 0.921
_diffrn_measurement_device_type 'Rigaku R-AXIS RAPID IP'
_diffrn_measurement_method Oscillation
_diffrn_radiation_monochromator graphite
_diffrn_radiation_source 'fine-focus sealed tube'
_diffrn_radiation_type MoK\a
_diffrn_radiation_wavelength 0.71073
_diffrn_reflns_av_R_equivalents 0.1094
_diffrn_reflns_av_sigmaI/netI 0.1577
_diffrn_reflns_limit_h_max 18
_diffrn_reflns_limit_h_min -18
_diffrn_reflns_limit_k_max 24
_diffrn_reflns_limit_k_min -24
_diffrn_reflns_limit_l_max 35
_diffrn_reflns_limit_l_min -35
_diffrn_reflns_number 67155
_diffrn_reflns_theta_full 25.00
_diffrn_reflns_theta_max 25.00
_diffrn_reflns_theta_min 3.02
_diffrn_standards_decay_% none
_diffrn_standards_interval_count 0
_diffrn_standards_interval_time 0
_diffrn_standards_number 0
_exptl_absorpt_coefficient_mu 17.413
_exptl_absorpt_correction_T_max 0.026
_exptl_absorpt_correction_T_min 0.008
_exptl_absorpt_correction_type numerical
_exptl_absorpt_process_details 'ABSCOR by T.Higashi 8 March, 1995'
_exptl_crystal_colour orange
_exptl_crystal_density_diffrn 3.024
_exptl_crystal_density_method 'not measured'
_exptl_crystal_description block
_exptl_crystal_F_000 7832
_exptl_crystal_size_max 0.30
_exptl_crystal_size_mid 0.28
_exptl_crystal_size_min 0.21
_refine_diff_density_max 3.216
_refine_diff_density_min -3.102
_refine_diff_density_rms 0.408
_refine_ls_extinction_method none
_refine_ls_goodness_of_fit_ref 0.999
_refine_ls_hydrogen_treatment constr
_refine_ls_matrix_type full
_refine_ls_number_parameters 1996
_refine_ls_number_reflns 31226
_refine_ls_number_restraints 1235
_refine_ls_restrained_S_all 1.002
_refine_ls_R_factor_all 0.1198
_refine_ls_R_factor_gt 0.0693
_refine_ls_shift/su_max 0.000
_refine_ls_shift/su_mean 0.000
_refine_ls_structure_factor_coef Fsqd
_refine_ls_weighting_details 'calc w=1/[\s^2^(Fo^2^)+(0.0620P)^2^+0.0000P] where P=(Fo^2^+2Fc^2^)/3'
_refine_ls_weighting_scheme calc
_refine_ls_wR_factor_gt 0.1495
_refine_ls_wR_factor_ref 0.1655
_reflns_number_gt 18054
_reflns_number_total 31226
_reflns_threshold_expression >2sigma(I)
_cod_data_source_file JSSC-2010-183-310.cif
_cod_data_source_block 2
_cod_depositor_comments
;
The following automatic conversions were performed:

data item '_symmetry_cell_setting' value 'Triclinic' was changed to
'triclinic' in accordance with the built-in table derived from the
CIF Core dictionary named 'cif_core.dic' version 2.4.5 last updated
on 2014-11-21.

Automatic conversion script
Id: cif_fix_values 8369 2020-08-20 11:38:08Z andrius 
;
_cod_original_sg_symbol_H-M P-1
_cod_original_formula_sum 'C54 H106 Fe9 N18 Na8 O115.50 Si3 W28'
_cod_database_code 1563728

loop_
_symmetry_equiv_pos_as_xyz
'x, y, z'
'-x, -y, -z'

loop_
_atom_site_label
_atom_site_type_symbol
_atom_site_fract_x
_atom_site_fract_y
_atom_site_fract_z
_atom_site_U_iso_or_equiv
_atom_site_adp_type
_atom_site_occupancy
_atom_site_symmetry_multiplicity
_atom_site_calc_flag
_atom_site_refinement_flags
_atom_site_disorder_assembly
_atom_site_disorder_group
W1 W 0.76015(7) 0.57367(5) 1.13851(4) 0.0239(2) Uani 1 1 d . . .
W2 W 0.56532(7) 0.65221(5) 1.15525(4) 0.0242(2) Uani 1 1 d U . .
W3 W 0.54277(6) 0.82869(5) 1.12667(4) 0.0225(2) Uani 1 1 d . . .
W4 W 0.55786(7) 1.04216(5) 1.30651(4) 0.0261(2) Uani 1 1 d . . .
W5 W 0.78152(7) 1.25753(5) 1.22745(4) 0.0299(3) Uani 1 1 d . . .
W6 W 0.57234(7) 1.09972(5) 1.18688(4) 0.0250(2) Uani 1 1 d . . .
W7 W 0.75850(7) 0.62792(5) 1.01954(4) 0.0262(3) Uani 1 1 d U . .
W8 W 0.96266(7) 1.13517(5) 1.20906(4) 0.0258(2) Uani 1 1 d . . .
W9 W 0.71197(7) 0.90291(5) 1.07812(3) 0.0227(2) Uani 1 1 d U . .
W10 W 0.73368(7) 1.04254(5) 1.36767(4) 0.0249(2) Uani 1 1 d . . .
W11 W 0.55783(7) 0.69842(5) 1.35096(4) 0.0297(3) Uani 1 1 d . . .
W12 W 0.76709(7) 1.13890(5) 1.13993(4) 0.0248(2) Uani 1 1 d U . .
W13 W 0.74118(7) 0.78483(5) 0.99011(4) 0.0276(3) Uani 1 1 d . . .
W14 W 0.92839(7) 0.81702(5) 1.05943(4) 0.0261(2) Uani 1 1 d . . .
W15 W 0.94865(7) 1.08808(5) 1.31665(4) 0.0280(3) Uani 1 1 d U . .
W16 W 0.56809(7) 0.71151(5) 1.03671(4) 0.0260(3) Uani 1 1 d . . .
W17 W 0.58074(8) 0.81695(5) 1.43921(4) 0.0341(3) Uani 1 1 d . . .
W18 W 1.04839(6) 0.83663(5) 1.24193(4) 0.0251(2) Uani 1 1 d . . .
W19 W 0.72995(7) 0.60424(5) 1.31803(4) 0.0271(3) Uani 1 1 d U . .
W20 W 0.94900(7) 0.65975(5) 1.08549(4) 0.0251(2) Uani 1 1 d U . .
W21 W 0.76762(8) 1.21265(5) 1.33579(4) 0.0327(3) Uani 1 1 d U . .
W22 W 0.77849(9) 0.83176(6) 1.48034(4) 0.0391(3) Uani 1 1 d U . .
W23 W 0.59025(7) 1.21483(5) 1.27567(4) 0.0316(3) Uani 1 1 d . . .
W24 W 0.97105(8) 0.73019(6) 1.44002(4) 0.0390(3) Uani 1 1 d U . .
W25 W 0.79063(10) 0.65745(6) 1.51031(4) 0.0435(3) Uani 1 1 d U . .
W26 W 0.76992(9) 0.54974(5) 1.43361(4) 0.0383(3) Uani 1 1 d U . .
W27 W 0.59504(9) 0.64158(5) 1.46726(4) 0.0383(3) Uani 1 1 d U . .
W28 W 0.94876(8) 0.62223(5) 1.36319(4) 0.0356(3) Uani 1 1 d U . .
Si1 Si 0.7567(4) 1.0933(3) 1.2561(2) 0.0184(14) Uani 1 1 d U . .
Si2 Si 0.7609(5) 0.7140(4) 1.3996(3) 0.0311(18) Uani 1 1 d . . .
Si3 Si 0.7404(4) 0.7387(3) 1.1048(2) 0.0213(15) Uani 1 1 d . . .
Fe1 Fe 0.7116(2) 0.85053(15) 1.18736(12) 0.0188(8) Uani 1 1 d . . .
Fe2 Fe 0.7190(2) 0.93485(15) 1.28573(12) 0.0207(8) Uani 1 1 d . . .
Fe3 Fe 0.7179(2) 0.76503(15) 1.29048(12) 0.0199(8) Uani 1 1 d . . .
Fe4 Fe 0.7379(2) 0.86945(16) 1.37529(12) 0.0242(8) Uani 1 1 d . . .
Fe5 Fe 0.9229(2) 0.76640(16) 1.16146(12) 0.0210(8) Uani 1 1 d . . .
Fe6 Fe 0.7309(2) 0.99319(15) 1.17615(12) 0.0207(8) Uani 1 1 d . . .
Fe7 Fe 0.7305(2) 0.68482(16) 1.20988(12) 0.0221(8) Uani 1 1 d . . .
Fe8 Fe 0.9285(2) 0.98799(16) 1.23987(12) 0.0208(8) Uani 1 1 d . . .
Fe9 Fe 0.9323(2) 0.77254(18) 1.33735(13) 0.0278(9) Uani 1 1 d . . .
O1 O 0.8148(14) 0.6461(10) 1.5646(7) 0.052(5) Uani 1 1 d U . .
OW1 O 0.203(3) 0.519(2) 1.3258(19) 0.078(15) Uani 0.50 1 d PU . .
O2 O 0.9885(10) 0.6916(7) 1.1356(6) 0.026(4) Uani 1 1 d U . .
O3 O 0.8958(12) 0.6772(9) 1.4800(7) 0.043(5) Uani 1 1 d U . .
O4 O 0.5023(13) 0.6210(10) 1.4957(7) 0.050(6) Uani 1 1 d U . .
O5 O 1.0579(13) 0.7393(9) 1.4758(7) 0.048(5) Uani 1 1 d U . .
O6 O 0.7404(9) 0.9567(7) 1.3515(5) 0.020(4) Uiso 1 1 d . . .
O7 O 0.7255(9) 0.9223(7) 1.1370(5) 0.015(3) Uani 1 1 d U . .
O8 O 0.5919(10) 0.8991(7) 1.0923(5) 0.017(3) Uani 1 1 d U . .
O9 O 0.6071(10) 0.6203(7) 1.3251(5) 0.020(3) Uani 1 1 d U . .
O10 O 0.7356(8) 0.6671(7) 1.2748(5) 0.013(3) Uani 1 1 d U . .
O11 O 0.7384(10) 0.5864(7) 1.0734(6) 0.025(4) Uani 1 1 d U . .
O12 O 0.7041(9) 0.7758(7) 1.2258(5) 0.016(3) Uiso 1 1 d . . .
O13 O 0.5356(10) 0.7423(8) 1.1543(5) 0.025(4) Uani 1 1 d U . .
O14 O 0.6576(10) 1.2765(7) 1.2425(6) 0.023(4) Uani 1 1 d U . .
O15 O 0.8805(9) 1.1299(7) 1.1629(5) 0.014(3) Uani 1 1 d U . .
O16 O 0.7260(9) 1.1323(7) 1.3615(6) 0.023(4) Uani 1 1 d U . .
O17 O 0.6061(10) 0.6608(7) 1.2105(6) 0.024(4) Uani 1 1 d U . .
O18 O 0.8721(9) 0.6074(7) 1.1191(5) 0.017(3) Uani 1 1 d U . .
O19 O 0.5473(11) 0.7737(7) 1.3888(6) 0.030(4) Uani 1 1 d . . .
O20 O 0.6169(11) 0.8810(8) 1.4008(6) 0.034(5) Uani 1 1 d . . .
O21 O 0.5454(11) 0.7844(7) 1.0706(6) 0.027(4) Uani 1 1 d U . .
O22 O 0.9748(9) 0.8214(7) 1.1128(5) 0.021(4) Uani 1 1 d U . .
O23 O 0.5610(11) 1.1366(9) 1.3052(7) 0.039(5) Uiso 1 1 d . . .
O24 O 0.9835(10) 0.7327(9) 1.0510(6) 0.032(4) Uani 1 1 d U . .
O25 O 0.7047(10) 0.9295(7) 1.2245(5) 0.022(4) Uani 1 1 d U . .
O26 O 0.5446(10) 1.0551(8) 1.2434(6) 0.031(5) Uani 1 1 d . . .
O27 O 0.7391(10) 0.6630(7) 1.4382(5) 0.021(3) Uani 1 1 d U . .
O28 O 0.6922(9) 0.8057(6) 1.1194(5) 0.015(3) Uani 1 1 d U . .
O29 O 0.8596(9) 0.9821(7) 1.1867(5) 0.020(4) Uani 1 1 d U . .
O30 O 0.7844(10) 0.4913(7) 1.1393(5) 0.022(4) Uani 1 1 d U . .
O31 O 0.6082(10) 1.0210(7) 1.1673(5) 0.019(4) Uani 1 1 d . . .
O32 O 0.7835(11) 0.8983(9) 1.4347(6) 0.037(5) Uani 1 1 d U . .
O33 O 0.8547(10) 1.0495(7) 1.3498(5) 0.020(4) Uani 1 1 d U . .
O34 O 0.5856(9) 0.8574(7) 1.1778(5) 0.018(3) Uani 1 1 d U . .
O35 O 0.7309(11) 0.5345(8) 1.2865(6) 0.030(4) Uani 1 1 d U . .
O36 O 0.5658(11) 0.6484(8) 1.4088(7) 0.035(5) Uani 1 1 d U . .
O37 O 0.8384(10) 0.8351(8) 1.1792(6) 0.023(4) Uani 1 1 d U . .
O38 O 0.5594(9) 0.6614(7) 1.0911(6) 0.021(3) Uani 1 1 d U . .
O39 O 0.8877(10) 1.2097(8) 1.2274(6) 0.029(4) Uani 1 1 d U . .
O40 O 0.9963(9) 1.0501(7) 1.2048(6) 0.020(4) Uani 1 1 d U . .
O41 O 0.7240(10) 0.5625(8) 1.3768(6) 0.026(4) Uani 1 1 d U . .
O42 O 1.0061(12) 0.7785(8) 1.3925(6) 0.035(5) Uani 1 1 d U . .
O43 O 0.4661(11) 0.6215(7) 1.1684(6) 0.033(5) Uani 1 1 d . . .
O44 O 0.6093(11) 1.0418(8) 1.3636(6) 0.030(4) Uani 1 1 d U . .
O45 O 0.7046(10) 0.8482(8) 1.3150(5) 0.024(4) Uani 1 1 d U . .
O46 O 0.5902(10) 0.7507(8) 1.3041(6) 0.028(4) Uani 1 1 d . . .
O47 O 0.8490(10) 0.7912(8) 1.0112(6) 0.028(4) Uiso 1 1 d . . .
O48 O 0.8471(9) 0.9358(7) 1.2763(6) 0.023(4) Uani 1 1 d U . .
O49 O 0.7651(11) 0.5912(8) 1.1951(6) 0.033(4) Uani 1 1 d U . .
O50 O 0.8475(10) 0.7635(7) 1.2919(6) 0.021(4) Uani 1 1 d . . .
O51 O 0.7704(10) 1.0544(7) 1.1269(6) 0.024(4) Uani 1 1 d U . .
O52 O 0.6197(10) 0.7639(7) 0.9902(6) 0.024(4) Uani 1 1 d . . .
O53 O 0.6343(10) 0.5760(7) 1.1456(6) 0.022(4) Uani 1 1 d U . .
O54 O 0.8597(10) 1.0800(8) 1.2554(6) 0.029(4) Uiso 1 1 d . . .
O55 O 1.0162(9) 0.9180(8) 1.2276(6) 0.026(4) Uani 1 1 d U . .
O56 O 0.5743(10) 1.1762(8) 1.2221(6) 0.031(4) Uani 1 1 d U . .
O57 O 0.8333(10) 0.8768(8) 1.0736(6) 0.030(4) Uani 1 1 d U . .
O58 O 0.7636(12) 0.7449(9) 1.5099(6) 0.037(5) Uani 1 1 d U . .
O59 O 0.8669(11) 0.7121(8) 1.3891(6) 0.029(4) Uani 1 1 d U . .
O60 O 0.7337(9) 1.1677(7) 1.2690(5) 0.019(4) Uiso 1 1 d . . .
O61 O 1.0079(11) 1.1354(8) 1.2692(6) 0.031(4) Uani 1 1 d U . .
O62 O 1.0324(10) 0.6064(8) 1.0703(6) 0.027(4) Uani 1 1 d U . .
O63 O 0.8781(12) 0.5739(8) 1.4097(7) 0.037(4) Uani 1 1 d U . .
O64 O 0.9844(11) 1.0118(8) 1.2936(6) 0.034(5) Uani 1 1 d U . .
O65 O 0.7506(10) 1.2165(7) 1.1786(6) 0.026(4) Uani 1 1 d U . .
O66 O 0.7790(11) 0.5645(8) 0.9848(6) 0.033(4) Uani 1 1 d U . .
O67 O 0.7197(12) 1.0806(9) 1.2085(7) 0.039 Uiso 1 1 d . . .
O68 O 0.7101(10) 0.7001(7) 1.3545(6) 0.025(4) Uani 1 1 d U . .
O69 O 0.6486(13) 0.5607(9) 1.4575(7) 0.042(5) Uani 1 1 d U . .
O70 O 0.8031(13) 0.5734(9) 1.4928(7) 0.048(5) Uani 1 1 d U . .
O71 O 0.7133(9) 0.7226(7) 1.0555(5) 0.019(4) Uani 1 1 d U . .
O72 O 1.1608(11) 0.8301(8) 1.2375(6) 0.032(4) Uani 1 1 d U . .
O73 O 0.6402(9) 1.1439(7) 1.1414(6) 0.023(4) Uani 1 1 d U . .
O74 O 0.7033(13) 0.8533(10) 1.0275(7) 0.051(5) Uiso 1 1 d U . .
O75 O 0.9942(12) 0.8662(10) 1.0250(6) 0.041(5) Uani 1 1 d . . .
O76 O 0.5898(10) 0.9582(7) 1.2982(6) 0.024(4) Uani 1 1 d . . .
O77 O 0.8747(11) 1.1688(8) 1.3278(6) 0.033(4) Uani 1 1 d U . .
O78 O 0.7533(11) 0.8216(9) 0.9395(6) 0.036(5) Uani 1 1 d . . .
O80 O 0.8463(9) 0.7446(7) 1.1034(5) 0.017(4) Uani 1 1 d U . .
O81 O 0.9892(10) 0.6871(8) 1.3270(6) 0.031(4) Uani 1 1 d U . .
O82 O 0.8136(12) 1.3315(8) 1.2037(7) 0.043(5) Uani 1 1 d U . .
O83 O 0.8649(12) 0.8489(8) 1.3597(6) 0.036(5) Uani 1 1 d U . .
O84 O 0.8571(11) 0.7021(7) 1.1988(6) 0.027(4) Uani 1 1 d . . .
O85 O 0.7359(11) 1.0310(8) 1.4245(6) 0.034(4) Uani 1 1 d U . .
O86 O 0.7876(11) 1.1771(8) 1.0893(7) 0.036(5) Uani 1 1 d . . .
O87 O 0.7118(11) 0.9776(7) 1.0522(6) 0.028(4) Uani 1 1 d U . .
O88 O 0.6313(9) 0.6407(7) 1.0098(6) 0.021(4) Uani 1 1 d U . .
O89 O 0.8696(9) 0.6464(7) 1.0359(5) 0.014(3) Uani 1 1 d U . .
O90 O 0.4805(12) 0.8482(8) 1.4577(6) 0.033(4) Uani 1 1 d U . .
O91 O 0.7826(13) 1.2541(9) 1.3836(7) 0.044(5) Uani 1 1 d U . .
O92 O 0.4371(11) 0.8538(8) 1.1305(6) 0.036(5) Uani 1 1 d U . .
O93 O 0.6530(13) 0.8452(8) 1.4834(6) 0.039(4) Uani 1 1 d U . .
O94 O 1.0088(11) 0.7800(7) 1.2047(6) 0.029(4) Uani 1 1 d . . .
O95 O 0.7079(10) 1.0449(7) 1.2910(6) 0.022(4) Uani 1 1 d U . .
O96 O 0.7997(12) 1.2744(8) 1.2902(7) 0.042(4) Uani 1 1 d U . .
O97 O 1.0252(11) 1.0968(9) 1.3572(7) 0.038(5) Uani 1 1 d . . .
O98 O 0.7673(9) 0.7004(8) 0.9758(6) 0.027(4) Uani 1 1 d . . .
O99 O 1.0078(12) 0.6531(8) 1.4118(6) 0.039(5) Uani 1 1 d . . .
O100 O 0.6467(12) 1.2384(9) 1.3280(7) 0.047 Uiso 1 1 d . . .
O101 O 0.7123(11) 0.6839(7) 1.1400(6) 0.029(4) Uani 1 1 d . . .
O102 O 0.7828(12) 0.4667(8) 1.4377(6) 0.038(5) Uani 1 1 d U . .
O103 O 1.0167(10) 0.8213(8) 1.2984(6) 0.028(4) Uani 1 1 d . . .
O104 O 0.4660(10) 0.7009(8) 1.0158(6) 0.031(4) Uani 1 1 d U . .
O105 O 0.4963(14) 1.2589(8) 1.2821(8) 0.053(6) Uani 1 1 d . . .
O106 O 0.4508(11) 1.0380(9) 1.3256(7) 0.038(5) Uani 1 1 d U . .
O107 O 0.6697(14) 0.6446(10) 1.5189(7) 0.050(6) Uani 1 1 d U . .
O108 O 0.7265(11) 0.7856(8) 1.4163(6) 0.033(5) Uani 1 1 d . . .
O109 O 1.0203(12) 0.5586(9) 1.3481(7) 0.047(5) Uani 1 1 d U . .
O110 O 0.5842(13) 0.7319(9) 1.4689(7) 0.044(5) Uani 1 1 d U . .
O111 O 0.8497(10) 0.6086(8) 1.3284(5) 0.026(4) Uani 1 1 d U . .
O112 O 0.8085(11) 0.8756(8) 1.5245(6) 0.034(4) Uani 1 1 d U . .
O113 O 1.0466(11) 1.1758(8) 1.1799(7) 0.036(5) Uani 1 1 d U . .
O114 O 0.8905(12) 0.7984(8) 1.4582(6) 0.036(5) Uani 1 1 d . . .
O115 O 0.4701(11) 1.1097(8) 1.1648(6) 0.034(5) Uani 1 1 d . . .
O116 O 0.4496(13) 0.6886(10) 1.3411(8) 0.055(6) Uani 1 1 d . . .
Na1 Na 0.4149(6) 0.8608(5) 1.2642(4) 0.027(2) Uani 1 1 d U . .
Na2 Na 0.5424(7) 0.9452(5) 1.2203(4) 0.035(3) Uani 1 1 d . . .
Na3 Na 0.5428(6) 0.7645(5) 1.2323(4) 0.034(3) Uani 1 1 d . . .
Na4 Na 0.5475(6) 0.8610(5) 1.3332(3) 0.030(2) Uani 1 1 d . . .
Na5 Na 0.2348(14) 0.4446(8) 1.2373(9) 0.048(5) Uani 1 1 d U . .
Na7 Na 0.2167(10) 0.4626(12) 1.2270(6) 0.042(4) Uani 1 1 d U . .
Na6 Na 0.234(3) 0.466(2) 1.2428(15) 0.051(10) Uani 0.50 1 d PU . .
Na8 Na 0.3911(16) 0.8619(13) 1.2927(11) 0.057(7) Uani 0.50 1 d PU . .
N1 N 0.6703(13) 0.6613(10) 0.8665(7) 0.060(4) Uani 1 1 d GU . .
C2 C 0.6265(15) 0.6709(11) 0.8291(7) 0.060(5) Uani 1 1 d GU . .
H2A H 0.6426 0.6541 0.8017 0.072 Uiso 1 1 calc R . .
C4 C 0.5554(14) 0.7092(11) 0.8384(7) 0.053(5) Uani 1 1 d GU . .
H4A H 0.5137 0.7235 0.8185 0.063 Uiso 1 1 calc R . .
N2 N 0.5552(13) 0.7232(10) 0.8816(7) 0.049(4) Uani 1 1 d GU . .
C6 C 0.6262(14) 0.6936(10) 0.8989(6) 0.050(5) Uani 1 1 d GU . .
H6A H 0.6421 0.6952 0.9282 0.060 Uiso 1 1 calc R . .
N3 N 0.5627(11) 1.0944(8) 1.0305(6) 0.041(4) Uani 1 1 d GU . .
C8 C 0.4874(12) 1.0998(9) 1.0078(6) 0.043(4) Uani 1 1 d GU . .
H8A H 0.4796 1.1227 0.9811 0.051 Uiso 1 1 calc R . .
C11 C 0.4255(11) 1.0655(9) 1.0315(6) 0.040(4) Uani 1 1 d GU . .
H11A H 0.3684 1.0611 1.0237 0.048 Uiso 1 1 calc R . .
N4 N 0.4626(11) 1.0389(8) 1.0688(6) 0.037(4) Uani 1 1 d GU . .
C10 C 0.5474(11) 1.0567(8) 1.0682(6) 0.038(4) Uani 1 1 d GU . .
H10A H 0.5875 1.0453 1.0895 0.045 Uiso 1 1 calc R . .
N5 N 0.0208(13) 0.6328(9) 0.9275(7) 0.052(4) Uani 1 1 d GU . .
C16 C 0.0736(13) 0.6479(9) 0.8921(7) 0.048(4) Uani 1 1 d GU . .
H16A H 0.1065 0.6189 0.8747 0.057 Uiso 1 1 calc R . .
C18 C 0.0706(13) 0.7122(9) 0.8862(7) 0.043(4) Uani 1 1 d GU . .
H18A H 0.1010 0.7355 0.8640 0.051 Uiso 1 1 calc R . .
N6 N 0.0159(12) 0.7368(8) 0.9180(6) 0.044(4) Uani 1 1 d GU . .
C17 C -0.0149(12) 0.6878(9) 0.9435(6) 0.049(4) Uani 1 1 d GU . .
H17A H -0.0540 0.6913 0.9679 0.058 Uiso 1 1 calc R . .
N9 N 0.0521(16) 0.3094(13) 1.2763(8) 0.077(5) Uani 1 1 d GU . .
C29 C 0.0054(15) 0.2731(12) 1.3057(8) 0.076(5) Uani 1 1 d GU . .
H29A H -0.0396 0.2473 1.2992 0.091 Uiso 1 1 calc R . .
N10 N 0.0352(16) 0.2804(13) 1.3462(8) 0.076(5) Uani 1 1 d GU . .
C26 C 0.1003(16) 0.3213(13) 1.3418(8) 0.080(6) Uani 1 1 d GU . .
H26A H 0.1325 0.3349 1.3647 0.096 Uiso 1 1 calc R . .
C28 C 0.1108(16) 0.3392(13) 1.2986(8) 0.079(6) Uani 1 1 d GU . .
H28A H 0.1514 0.3673 1.2863 0.095 Uiso 1 1 calc R . .
N8 N 0.3992(15) 0.5932(11) 0.6305(8) 0.067(5) Uani 1 1 d GU . .
C20 C 0.4614(17) 0.6396(11) 0.6249(9) 0.073(5) Uani 1 1 d GU . .
H20A H 0.4558 0.6810 0.6352 0.087 Uiso 1 1 calc R . .
C19 C 0.5335(16) 0.6130(12) 0.6010(9) 0.075(5) Uani 1 1 d GU . .
H19A H 0.5844 0.6336 0.5926 0.090 Uiso 1 1 calc R . .
N7 N 0.5157(17) 0.5502(11) 0.5919(8) 0.074(5) Uani 1 1 d GU . .
C24 C 0.4328(16) 0.5379(10) 0.6101(8) 0.068(5) Uani 1 1 d GU . .
H24A H 0.4047 0.4996 0.6089 0.081 Uiso 1 1 calc R . .
N11 N -0.120(2) 0.010(2) 0.9844(12) 0.131(8) Uiso 1 1 d GU . .
C33 C -0.154(2) -0.0497(18) 0.9693(14) 0.131(8) Uani 1 1 d GU . .
H33A H -0.1721 -0.0843 0.9874 0.158 Uiso 1 1 calc R . .
C36 C -0.156(2) -0.0449(18) 0.9202(14) 0.128(8) Uani 1 1 d GU . .
H36A H -0.1745 -0.0759 0.9021 0.154 Uiso 1 1 calc R . .
N12 N -0.122(2) 0.0180(19) 0.9049(12) 0.127(7) Uani 1 1 d GU . .
C32 C -0.100(2) 0.0521(16) 0.9446(15) 0.126(8) Uani 1 1 d GU . .
H32A H -0.0771 0.0927 0.9446 0.152 Uiso 1 1 calc R . .
N13 N 0.5342(14) 0.4840(8) 0.7332(7) 0.058(5) Uani 1 1 d GU . .
C42 C 0.4543(14) 0.4847(8) 0.7521(7) 0.052(5) Uani 1 1 d GU . .
H42A H 0.4237 0.4488 0.7616 0.063 Uiso 1 1 calc R . .
N14 N 0.4257(13) 0.5454(9) 0.7553(7) 0.055(4) Uani 1 1 d GU . .
C41 C 0.4880(15) 0.5823(8) 0.7383(8) 0.055(5) Uani 1 1 d GU . .
H41A H 0.4852 0.6270 0.7363 0.066 Uiso 1 1 calc R . .
C38 C 0.5550(14) 0.5443(9) 0.7246(8) 0.061(5) Uani 1 1 d GU . .
H38A H 0.6074 0.5577 0.7114 0.073 Uiso 1 1 calc R . .
N16 N 0.5498(14) 0.4849(10) 0.9342(8) 0.063(5) Uani 1 1 d GU . .
C44 C 0.4638(14) 0.4854(10) 0.9282(8) 0.063(5) Uani 1 1 d GU . .
H44A H 0.4347 0.4538 0.9150 0.075 Uiso 1 1 calc R . .
N15 N 0.4270(13) 0.5396(10) 0.9449(8) 0.061(5) Uani 1 1 d GU . .
C47 C 0.4903(15) 0.5726(10) 0.9611(9) 0.060(5) Uani 1 1 d GU . .
H47A H 0.4829 0.6119 0.9745 0.073 Uiso 1 1 calc R . .
C45 C 0.5663(14) 0.5388(11) 0.9544(9) 0.061(5) Uani 1 1 d GU . .
H45A H 0.6207 0.5506 0.9625 0.074 Uiso 1 1 calc R . .
N17 N -0.108(2) 0.0825(15) 0.4970(11) 0.106(6) Uani 1 1 d GU . .
C54 C -0.1289(19) 0.0186(16) 0.5055(11) 0.104(7) Uani 1 1 d GU . .
H54A H -0.1611 -0.0056 0.4876 0.125 Uiso 1 1 calc R . .
C52 C -0.093(2) -0.0026(15) 0.5454(12) 0.106(7) Uani 1 1 d GU . .
H52A H -0.0970 -0.0434 0.5588 0.128 Uiso 1 1 calc R . .
N18 N -0.0498(19) 0.0483(17) 0.5617(10) 0.107(6) Uani 1 1 d GU . .
C50 C -0.059(2) 0.1009(14) 0.5318(12) 0.106(7) Uani 1 1 d GU . .
H50A H -0.0368 0.1410 0.5345 0.127 Uiso 1 1 calc R . .
C1 C 0.818(3) 0.661(2) 0.8671(16) 0.091(10) Uani 1 1 d U . .
H1A H 0.8740 0.6403 0.8715 0.136 Uiso 1 1 calc R . .
H1B H 0.8086 0.6959 0.8869 0.136 Uiso 1 1 calc R . .
H1C H 0.8154 0.6776 0.8370 0.136 Uiso 1 1 calc R . .
C3 C 0.760(2) 0.6218(18) 0.8749(14) 0.068(6) Uani 1 1 d U . .
H3A H 0.7610 0.6049 0.9053 0.082 Uiso 1 1 calc R . .
H3B H 0.7681 0.5863 0.8551 0.082 Uiso 1 1 calc R . .
C5 C 0.4934(19) 0.7652(15) 0.9042(10) 0.046(7) Uani 1 1 d U . .
H5A H 0.5074 0.7666 0.9347 0.070 Uiso 1 1 calc R . .
H5B H 0.4360 0.7496 0.9024 0.070 Uiso 1 1 calc R . .
H5C H 0.4952 0.8075 0.8905 0.070 Uiso 1 1 calc R . .
C7 C 0.692(2) 1.1098(15) 0.9727(11) 0.056(7) Uani 1 1 d U . .
H7A H 0.7442 1.1332 0.9692 0.084 Uiso 1 1 calc R . .
H7B H 0.6545 1.1222 0.9489 0.084 Uiso 1 1 calc R . .
H7C H 0.7067 1.0646 0.9719 0.084 Uiso 1 1 calc R . .
C9 C 0.4254(19) 1.0066(14) 1.1036(10) 0.046(7) Uani 1 1 d U . .
H9A H 0.4686 0.9950 1.1249 0.068 Uiso 1 1 calc R . .
H9B H 0.4014 0.9685 1.0937 0.068 Uiso 1 1 calc R . .
H9C H 0.3798 1.0332 1.1173 0.068 Uiso 1 1 calc R . .
C12 C 0.6436(19) 1.1250(14) 1.0183(11) 0.044(5) Uani 1 1 d U . .
H12A H 0.6839 1.1140 1.0415 0.053 Uiso 1 1 calc R . .
H12B H 0.6316 1.1711 1.0186 0.053 Uiso 1 1 calc R . .
C13 C 0.005(2) 0.5707(16) 0.9442(13) 0.059(5) Uani 1 1 d U . .
H13A H -0.0364 0.5736 0.9693 0.071 Uiso 1 1 calc R . .
H13B H -0.0210 0.5478 0.9214 0.071 Uiso 1 1 calc R . .
C14 C 0.079(2) 0.5347(17) 0.9577(12) 0.064(8) Uani 1 1 d U . .
H14A H 0.0614 0.4937 0.9697 0.095 Uiso 1 1 calc R . .
H14B H 0.1060 0.5570 0.9800 0.095 Uiso 1 1 calc R . .
H14C H 0.1189 0.5287 0.9327 0.095 Uiso 1 1 calc R . .
C15 C -0.009(2) 0.8038(15) 0.9255(11) 0.058(7) Uani 1 1 d U . .
H15A H -0.0525 0.8063 0.9494 0.087 Uiso 1 1 calc R . .
H15B H -0.0318 0.8235 0.8990 0.087 Uiso 1 1 calc R . .
H15C H 0.0415 0.8257 0.9331 0.087 Uiso 1 1 calc R . .
C21 C 0.312(2) 0.5989(16) 0.6524(13) 0.069(8) Uani 1 1 d U . .
H21A H 0.2838 0.5591 0.6506 0.103 Uiso 1 1 calc R . .
H21B H 0.2785 0.6328 0.6379 0.103 Uiso 1 1 calc R . .
H21C H 0.3171 0.6084 0.6830 0.103 Uiso 1 1 calc R . .
C22 C 0.618(3) 0.4605(17) 0.5932(15) 0.093(10) Uani 1 1 d U . .
H22A H 0.6546 0.4329 0.5745 0.139 Uiso 1 1 calc R . .
H22B H 0.5792 0.4351 0.6116 0.139 Uiso 1 1 calc R . .
H22C H 0.6541 0.4834 0.6116 0.139 Uiso 1 1 calc R . .
C23 C 0.568(3) 0.5062(17) 0.5655(14) 0.076(6) Uani 1 1 d U . .
H23A H 0.6073 0.5299 0.5456 0.092 Uiso 1 1 calc R . .
H23B H 0.5303 0.4830 0.5476 0.092 Uiso 1 1 calc R . .
C25 C -0.002(3) 0.248(2) 1.3919(14) 0.084(7) Uani 1 1 d U . .
H25A H -0.0425 0.2787 1.4059 0.101 Uiso 1 1 calc R . .
H25B H -0.0345 0.2116 1.3847 0.101 Uiso 1 1 calc R . .
C27 C 0.043(3) 0.317(2) 1.2270(13) 0.083(9) Uani 1 1 d U . .
H27A H -0.0028 0.2916 1.2184 0.125 Uiso 1 1 calc R . .
H27B H 0.0971 0.3037 1.2119 0.125 Uiso 1 1 calc R . .
H27C H 0.0296 0.3616 1.2193 0.125 Uiso 1 1 calc R . .
C31 C -0.206(4) 0.055(3) 0.852(2) 0.136(12) Uani 1 1 d U . .
H31A H -0.2081 0.0731 0.8220 0.204 Uiso 1 1 calc R . .
H31B H -0.2287 0.0864 0.8723 0.204 Uiso 1 1 calc R . .
H31C H -0.2401 0.0178 0.8547 0.204 Uiso 1 1 calc R . .
C35 C -0.129(4) 0.040(3) 0.860(2) 0.128(9) Uani 1 1 d U . .
H35A H -0.0934 0.0765 0.8537 0.153 Uiso 1 1 calc R . .
H35B H -0.1074 0.0060 0.8404 0.153 Uiso 1 1 calc R . .
C37 C 0.591(3) 0.4228(15) 0.7230(14) 0.085(9) Uani 1 1 d U . .
H37A H 0.5595 0.3856 0.7322 0.127 Uiso 1 1 calc R . .
H37B H 0.6438 0.4227 0.7389 0.127 Uiso 1 1 calc R . .
H37C H 0.6056 0.4220 0.6917 0.127 Uiso 1 1 calc R . .
C39 C 0.369(3) 0.5899(15) 0.8261(12) 0.069(8) Uani 1 1 d U . .
H39A H 0.3169 0.6031 0.8429 0.103 Uiso 1 1 calc R . .
H39B H 0.4066 0.6253 0.8222 0.103 Uiso 1 1 calc R . .
H39C H 0.3986 0.5549 0.8418 0.103 Uiso 1 1 calc R . .
C40 C 0.344(2) 0.5671(14) 0.7787(11) 0.058(6) Uani 1 1 d U . .
H40A H 0.3043 0.5324 0.7822 0.069 Uiso 1 1 calc R . .
H40B H 0.3159 0.6024 0.7621 0.069 Uiso 1 1 calc R . .
C43 C 0.615(3) 0.4351(19) 0.9203(15) 0.088(9) Uani 1 1 d U . .
H43A H 0.6718 0.4461 0.9292 0.132 Uiso 1 1 calc R . .
H43B H 0.6166 0.4322 0.8886 0.132 Uiso 1 1 calc R . .
H43C H 0.6007 0.3946 0.9342 0.132 Uiso 1 1 calc R . .
C46 C 0.337(2) 0.5553(16) 0.9477(14) 0.068(6) Uani 1 1 d U . .
H46A H 0.3065 0.5354 0.9250 0.082 Uiso 1 1 calc R . .
H46B H 0.3109 0.5447 0.9768 0.082 Uiso 1 1 calc R . .
C49 C 0.003(3) 0.056(2) 0.5991(18) 0.113(11) Uani 1 1 d U . .
H49A H 0.0100 0.1009 0.6027 0.170 Uiso 1 1 calc R . .
H49B H 0.0586 0.0343 0.5942 0.170 Uiso 1 1 calc R . .
H49C H -0.0261 0.0380 0.6255 0.170 Uiso 1 1 calc R . .
C51 C -0.218(3) 0.162(2) 0.4778(18) 0.113(11) Uani 1 1 d U . .
H51A H -0.2392 0.1959 0.4581 0.170 Uiso 1 1 calc R . .
H51B H -0.2096 0.1787 0.5063 0.170 Uiso 1 1 calc R . .
H51C H -0.2594 0.1290 0.4809 0.170 Uiso 1 1 calc R . .
C53 C -0.136(3) 0.136(2) 0.4599(18) 0.107(8) Uani 1 1 d U . .
H53A H -0.0936 0.1682 0.4556 0.128 Uiso 1 1 calc R . .
H53B H -0.1436 0.1161 0.4317 0.128 Uiso 1 1 calc R . .
C48 C 0.342(3) 0.6192(19) 0.9400(17) 0.098(10) Uani 1 1 d U . .
H48A H 0.2848 0.6393 0.9414 0.147 Uiso 1 1 calc R . .
H48B H 0.3696 0.6274 0.9111 0.147 Uiso 1 1 calc R . .
H48C H 0.3764 0.6364 0.9621 0.147 Uiso 1 1 calc R . .
C30 C 0.063(3) 0.224(2) 1.4262(17) 0.112(11) Uani 1 1 d U . .
H30A H 0.0325 0.2066 1.4520 0.168 Uiso 1 1 calc R . .
H30B H 0.0957 0.2599 1.4346 0.168 Uiso 1 1 calc R . .
H30C H 0.1029 0.1922 1.4137 0.168 Uiso 1 1 calc R . .
C34 C -0.089(3) 0.023(2) 1.0360(18) 0.121(14) Uiso 1 1 d U . .
H34A H -0.0683 0.0658 1.0369 0.182 Uiso 1 1 calc R . .
H34B H -0.0428 -0.0075 1.0436 0.182 Uiso 1 1 calc R . .
H34C H -0.1376 0.0185 1.0568 0.182 Uiso 1 1 calc R . .

loop_
_atom_site_aniso_label
_atom_site_aniso_U_11
_atom_site_aniso_U_22
_atom_site_aniso_U_33
_atom_site_aniso_U_23
_atom_site_aniso_U_13
_atom_site_aniso_U_12
W1 0.0356(6) 0.0170(5) 0.0184(6) -0.0005(4) 0.0006(5) 0.0038(4)
W2 0.0313(6) 0.0200(5) 0.0208(6) -0.0002(4) 0.0001(5) 0.0009(4)
W3 0.0256(5) 0.0219(5) 0.0197(6) -0.0024(4) -0.0037(5) 0.0061(4)
W4 0.0293(6) 0.0218(5) 0.0253(6) 0.0010(4) 0.0104(5) 0.0037(4)
W5 0.0419(6) 0.0174(5) 0.0297(7) 0.0032(5) 0.0007(5) -0.0012(5)
W6 0.0255(5) 0.0217(5) 0.0271(7) 0.0040(4) -0.0025(5) 0.0048(4)
W7 0.0393(6) 0.0227(5) 0.0161(6) -0.0042(4) -0.0009(5) 0.0059(5)
W8 0.0289(6) 0.0261(5) 0.0223(6) 0.0027(4) -0.0005(5) -0.0032(5)
W9 0.0364(6) 0.0194(5) 0.0112(5) 0.0028(4) 0.0006(5) 0.0053(5)
W10 0.0396(6) 0.0204(5) 0.0140(6) -0.0012(4) 0.0036(5) -0.0006(5)
W11 0.0390(6) 0.0279(6) 0.0211(6) 0.0031(5) 0.0080(5) -0.0038(5)
W12 0.0315(6) 0.0217(5) 0.0209(6) 0.0081(4) -0.0029(5) -0.0031(5)
W13 0.0429(6) 0.0264(5) 0.0125(6) -0.0001(4) 0.0003(5) 0.0065(5)
W14 0.0334(6) 0.0266(5) 0.0166(6) 0.0025(4) 0.0062(5) 0.0030(5)
W15 0.0347(6) 0.0297(6) 0.0202(6) -0.0010(5) -0.0064(5) -0.0036(5)
W16 0.0356(6) 0.0239(5) 0.0188(6) -0.0035(4) -0.0069(5) 0.0027(5)
W17 0.0496(7) 0.0269(6) 0.0237(7) 0.0000(5) 0.0154(6) 0.0024(5)
W18 0.0228(5) 0.0290(6) 0.0229(6) 0.0005(5) -0.0014(5) 0.0034(4)
W19 0.0481(7) 0.0168(5) 0.0155(6) 0.0036(4) 0.0001(5) 0.0016(5)
W20 0.0296(6) 0.0255(5) 0.0186(6) -0.0019(4) 0.0050(5) 0.0095(5)
W21 0.0525(7) 0.0188(5) 0.0270(7) -0.0051(5) 0.0015(6) -0.0028(5)
W22 0.0676(8) 0.0324(6) 0.0174(6) -0.0049(5) -0.0053(6) 0.0056(6)
W23 0.0376(6) 0.0190(5) 0.0366(7) -0.0013(5) 0.0072(5) 0.0061(5)
W24 0.0547(8) 0.0365(6) 0.0260(7) 0.0024(5) -0.0155(6) 0.0067(6)
W25 0.0814(10) 0.0327(6) 0.0156(7) 0.0039(5) -0.0043(6) 0.0027(7)
W26 0.0726(9) 0.0211(5) 0.0200(7) 0.0073(5) -0.0016(6) 0.0020(6)
W27 0.0664(8) 0.0260(6) 0.0206(7) 0.0041(5) 0.0136(6) -0.0050(6)
W28 0.0454(7) 0.0283(6) 0.0318(7) 0.0012(5) -0.0050(6) 0.0123(5)
Si1 0.026(3) 0.012(3) 0.017(4) -0.002(3) 0.003(3) -0.009(3)
Si2 0.048(5) 0.029(4) 0.014(4) 0.003(3) 0.008(4) 0.011(4)
Si3 0.031(4) 0.018(3) 0.014(4) 0.001(3) 0.000(3) 0.009(3)
Fe1 0.0230(18) 0.0148(16) 0.017(2) 0.0036(14) 0.0017(15) 0.0042(14)
Fe2 0.0260(18) 0.0184(17) 0.017(2) 0.0007(14) 0.0037(16) 0.0023(15)
Fe3 0.0293(19) 0.0164(16) 0.013(2) 0.0012(14) 0.0036(16) -0.0004(15)
Fe4 0.035(2) 0.0227(18) 0.014(2) 0.0053(15) -0.0002(17) 0.0010(16)
Fe5 0.0241(18) 0.0219(18) 0.016(2) -0.0021(15) 0.0013(16) 0.0050(15)
Fe6 0.0271(19) 0.0181(17) 0.017(2) 0.0026(14) -0.0056(16) 0.0007(15)
Fe7 0.0290(19) 0.0213(17) 0.015(2) -0.0006(15) 0.0045(16) 0.0022(15)
Fe8 0.0249(18) 0.0198(17) 0.017(2) 0.0022(15) -0.0020(16) 0.0000(15)
Fe9 0.032(2) 0.033(2) 0.017(2) 0.0054(16) -0.0032(17) 0.0069(17)
O1 0.071(9) 0.048(9) 0.036(7) 0.012(7) -0.010(8) 0.000(8)
OW1 0.077(17) 0.078(17) 0.080(18) -0.007(10) -0.005(10) 0.000(10)
O2 0.032(7) 0.025(7) 0.019(8) 0.000(6) 0.000(6) 0.012(6)
O3 0.050(8) 0.053(9) 0.028(8) -0.004(7) -0.011(7) 0.006(7)
O4 0.057(9) 0.048(9) 0.043(9) 0.005(7) 0.011(8) -0.013(7)
O5 0.055(9) 0.044(8) 0.043(9) 0.016(7) -0.013(7) 0.007(7)
O7 0.018(5) 0.013(5) 0.014(5) 0.000(4) 0.000(4) 0.006(4)
O8 0.029(7) 0.012(6) 0.010(7) -0.002(5) 0.003(6) -0.006(6)
O9 0.028(5) 0.015(6) 0.019(6) 0.001(5) -0.001(5) -0.012(5)
O10 0.008(5) 0.014(5) 0.019(6) -0.010(4) 0.000(5) 0.003(5)
O11 0.029(6) 0.020(6) 0.024(7) 0.001(5) -0.005(5) 0.015(5)
O13 0.038(7) 0.031(7) 0.007(7) -0.002(6) -0.002(6) 0.003(6)
O14 0.029(5) 0.016(5) 0.024(6) 0.002(4) 0.002(4) -0.006(4)
O15 0.010(5) 0.014(5) 0.016(5) 0.000(4) 0.000(4) -0.007(4)
O16 0.020(7) 0.025(7) 0.022(8) -0.007(6) 0.013(6) 0.004(6)
O17 0.033(7) 0.014(6) 0.026(8) -0.002(6) 0.001(6) -0.005(6)
O18 0.019(5) 0.018(5) 0.014(6) -0.009(4) 0.001(5) -0.006(4)
O19 0.051(11) 0.014(8) 0.025(11) 0.005(7) -0.001(9) -0.006(8)
O20 0.036(10) 0.027(10) 0.037(13) 0.011(8) -0.012(9) 0.012(8)
O21 0.036(7) 0.022(7) 0.022(8) -0.010(6) 0.000(6) 0.008(6)
O22 0.020(6) 0.023(6) 0.018(6) 0.000(5) 0.009(5) -0.006(5)
O24 0.024(9) 0.047(10) 0.023(11) 0.003(7) 0.000(8) 0.002(8)
O25 0.022(7) 0.028(7) 0.014(7) 0.009(6) 0.006(6) 0.009(6)
O26 0.029(10) 0.028(9) 0.036(12) -0.006(9) 0.000(9) 0.019(8)
O27 0.039(8) 0.011(7) 0.013(9) 0.000(7) 0.004(7) 0.001(7)
O28 0.024(5) 0.011(5) 0.009(5) 0.004(4) -0.001(4) 0.000(4)
O29 0.017(6) 0.025(6) 0.017(6) 0.003(5) -0.006(5) 0.009(5)
O30 0.026(5) 0.021(5) 0.018(5) 0.004(4) 0.004(4) -0.006(4)
O31 0.031(9) 0.017(8) 0.009(9) 0.005(7) -0.005(7) -0.006(7)
O32 0.042(8) 0.047(8) 0.019(8) 0.006(7) 0.012(7) 0.000(7)
O33 0.022(7) 0.025(7) 0.012(7) 0.001(6) 0.000(6) -0.002(6)
O34 0.025(6) 0.015(6) 0.014(6) -0.005(5) -0.006(5) -0.009(5)
O35 0.040(8) 0.033(7) 0.016(8) 0.001(6) 0.005(6) 0.017(7)
O36 0.035(6) 0.033(6) 0.039(6) 0.003(4) 0.005(5) -0.012(4)
O37 0.020(7) 0.031(7) 0.020(8) -0.012(6) -0.004(6) -0.004(6)
O38 0.014(8) 0.014(8) 0.034(8) -0.002(7) -0.005(7) 0.001(6)
O39 0.029(6) 0.027(5) 0.032(6) -0.011(4) 0.000(4) -0.010(4)
O40 0.015(6) 0.022(7) 0.024(8) 0.003(6) 0.000(6) -0.010(6)
O41 0.034(7) 0.028(7) 0.014(7) 0.009(6) 0.002(6) -0.011(6)
O42 0.049(8) 0.026(7) 0.031(8) 0.001(6) -0.013(7) 0.006(7)
O43 0.043(11) 0.016(9) 0.040(13) 0.011(8) -0.008(9) 0.006(8)
O44 0.032(7) 0.034(7) 0.021(8) -0.004(6) 0.015(6) -0.004(6)
O45 0.022(6) 0.032(6) 0.015(6) -0.001(5) 0.004(5) 0.008(5)
O46 0.025(9) 0.037(10) 0.020(11) 0.010(8) -0.004(8) 0.009(8)
O48 0.013(6) 0.029(7) 0.024(8) 0.005(6) 0.000(6) 0.010(6)
O49 0.044(8) 0.028(7) 0.024(8) 0.000(6) 0.013(7) 0.013(7)
O50 0.021(8) 0.019(8) 0.025(11) -0.010(7) 0.005(8) -0.006(7)
O51 0.033(7) 0.017(7) 0.022(8) 0.003(6) -0.002(6) 0.012(6)
O52 0.035(10) 0.011(8) 0.027(11) 0.007(7) -0.011(8) 0.004(7)
O53 0.022(5) 0.017(5) 0.027(6) 0.000(4) -0.004(4) -0.006(4)
O55 0.014(6) 0.035(7) 0.025(8) 0.011(6) 0.007(6) 0.007(6)
O56 0.027(7) 0.033(7) 0.030(8) 0.004(6) 0.004(6) 0.014(6)
O57 0.025(7) 0.038(8) 0.024(8) 0.006(6) -0.001(6) 0.017(6)
O58 0.047(8) 0.043(8) 0.023(8) 0.001(7) 0.006(7) -0.016(7)
O59 0.039(7) 0.020(7) 0.027(8) 0.002(6) 0.002(6) -0.004(6)
O61 0.031(7) 0.030(7) 0.030(8) 0.006(6) 0.006(6) -0.002(6)
O62 0.022(7) 0.035(7) 0.024(8) -0.001(6) 0.009(6) 0.006(6)
O63 0.043(7) 0.029(7) 0.041(8) 0.008(6) -0.010(6) -0.005(6)
O64 0.034(8) 0.038(8) 0.033(8) -0.011(7) -0.016(7) 0.003(7)
O65 0.033(7) 0.015(6) 0.030(8) 0.009(6) -0.005(6) -0.005(6)
O66 0.043(8) 0.029(7) 0.026(8) -0.003(6) -0.007(7) 0.009(7)
O68 0.036(7) 0.024(7) 0.015(7) 0.002(6) 0.001(6) 0.001(6)
O69 0.062(7) 0.032(8) 0.032(9) 0.002(7) -0.004(7) -0.009(7)
O70 0.067(9) 0.034(8) 0.044(8) -0.005(7) 0.003(7) -0.001(7)
O71 0.019(6) 0.019(6) 0.016(6) -0.002(5) 0.000(5) 0.013(5)
O72 0.032(7) 0.035(8) 0.029(8) 0.008(6) 0.005(7) -0.004(6)
O73 0.017(6) 0.019(7) 0.032(8) 0.013(6) 0.003(6) 0.002(6)
O75 0.050(12) 0.063(13) 0.010(11) 0.010(9) -0.002(9) -0.007(10)
O76 0.031(9) 0.015(8) 0.025(11) -0.004(7) -0.006(8) -0.001(7)
O77 0.033(7) 0.034(8) 0.034(8) -0.003(7) -0.008(7) -0.015(6)
O78 0.038(10) 0.047(12) 0.025(12) -0.010(9) 0.018(9) -0.026(9)
O80 0.016(6) 0.024(7) 0.012(7) -0.011(6) 0.000(6) -0.007(6)
O81 0.030(7) 0.031(7) 0.032(8) -0.003(6) -0.011(6) 0.014(6)
O82 0.055(9) 0.030(8) 0.041(9) 0.005(7) 0.002(7) 0.001(7)
O83 0.045(8) 0.023(7) 0.037(9) 0.013(6) 0.007(7) 0.011(7)
O84 0.034(10) 0.020(9) 0.026(11) 0.006(7) -0.005(8) 0.003(8)
O85 0.040(8) 0.038(8) 0.024(8) -0.005(7) -0.005(7) -0.006(7)
O86 0.032(10) 0.020(9) 0.057(15) 0.019(9) -0.014(10) -0.007(8)
O87 0.045(8) 0.024(7) 0.013(7) 0.001(6) -0.001(6) 0.013(6)
O88 0.021(6) 0.022(6) 0.023(7) -0.010(5) -0.007(5) -0.010(5)
O89 0.017(5) 0.015(5) 0.012(5) -0.003(4) 0.004(4) -0.006(4)
O90 0.050(8) 0.029(7) 0.018(8) 0.008(6) 0.013(7) -0.010(7)
O91 0.063(9) 0.035(8) 0.036(9) -0.014(7) 0.002(7) -0.004(7)
O92 0.040(8) 0.038(8) 0.027(8) -0.003(7) 0.006(7) 0.013(7)
O93 0.077(9) 0.021(9) 0.017(11) 0.003(8) -0.002(10) 0.008(10)
O94 0.047(11) 0.011(8) 0.030(11) -0.003(7) -0.014(9) -0.003(8)
O95 0.030(7) 0.015(6) 0.022(7) -0.009(5) 0.001(6) -0.004(6)
O96 0.056(8) 0.027(7) 0.045(8) -0.011(6) -0.004(7) -0.005(7)
O97 0.037(11) 0.038(11) 0.039(13) 0.008(9) -0.006(10) -0.010(9)
O98 0.012(8) 0.035(10) 0.034(12) -0.006(9) -0.006(8) -0.004(7)
O99 0.057(12) 0.032(10) 0.027(12) -0.012(9) 0.016(10) -0.006(10)
O101 0.039(10) 0.018(8) 0.027(11) 0.005(8) -0.002(9) 0.007(8)
O102 0.053(8) 0.028(7) 0.032(8) 0.000(7) -0.001(7) 0.001(7)
O103 0.018(9) 0.038(10) 0.025(11) 0.007(8) -0.002(8) 0.004(8)
O104 0.025(7) 0.031(7) 0.036(8) 0.005(7) 0.003(7) -0.012(6)
O105 0.069(14) 0.014(9) 0.071(17) 0.010(10) 0.027(13) -0.002(10)
O106 0.035(8) 0.040(8) 0.040(9) -0.010(7) 0.002(7) -0.015(7)
O107 0.069(9) 0.049(9) 0.031(9) -0.004(7) 0.006(8) -0.001(8)
O108 0.045(11) 0.024(9) 0.029(12) 0.000(8) 0.005(9) 0.005(9)
O109 0.045(8) 0.044(8) 0.052(9) -0.002(7) -0.010(7) 0.020(7)
O110 0.062(13) 0.037(8) 0.029(12) 0.003(9) 0.021(10) 0.008(10)
O111 0.035(7) 0.033(7) 0.008(7) 0.000(6) 0.000(6) 0.001(6)
O112 0.047(8) 0.033(7) 0.026(8) -0.002(6) -0.019(7) -0.009(7)
O113 0.031(7) 0.031(7) 0.048(9) 0.000(7) 0.002(7) -0.022(6)
O114 0.053(12) 0.026(10) 0.030(12) 0.003(8) -0.010(10) -0.024(9)
O115 0.037(10) 0.025(9) 0.039(13) 0.020(8) -0.016(9) -0.008(8)
O116 0.053(13) 0.055(14) 0.052(16) 0.014(11) 0.026(12) -0.007(11)
Na1 0.014(4) 0.041(4) 0.026(4) -0.010(4) 0.001(3) 0.000(3)
Na2 0.051(7) 0.027(5) 0.028(7) -0.002(5) -0.011(5) 0.009(5)
Na3 0.027(5) 0.037(6) 0.040(7) -0.014(5) -0.008(5) -0.005(5)
Na4 0.035(6) 0.033(6) 0.021(6) 0.003(4) 0.013(5) -0.008(5)
Na5 0.048(5) 0.048(5) 0.048(5) -0.0018(11) -0.0021(11) -0.0021(11)
Na7 0.039(5) 0.047(6) 0.039(6) -0.001(5) 0.005(4) -0.002(4)
Na6 0.048(13) 0.053(13) 0.054(14) -0.011(9) -0.005(9) -0.018(9)
Na8 0.035(9) 0.071(11) 0.068(11) 0.030(9) -0.037(8) -0.016(8)
N1 0.073(10) 0.053(9) 0.051(10) -0.001(8) 0.001(8) 0.007(8)
C2 0.075(11) 0.058(10) 0.047(10) -0.008(9) 0.002(9) 0.001(9)
C4 0.062(10) 0.056(10) 0.041(10) -0.003(9) -0.006(9) -0.005(9)
N2 0.059(10) 0.048(9) 0.039(9) 0.003(8) -0.004(8) 0.005(8)
C6 0.062(10) 0.045(10) 0.043(9) 0.002(8) -0.005(8) 0.004(8)
N3 0.052(7) 0.038(7) 0.032(7) 0.009(6) -0.006(6) 0.007(6)
C8 0.056(8) 0.041(8) 0.029(8) 0.014(7) -0.011(7) 0.006(8)
C11 0.053(8) 0.037(8) 0.029(8) 0.011(7) -0.012(7) 0.007(7)
N4 0.045(6) 0.039(6) 0.027(6) 0.008(5) -0.012(6) 0.007(6)
C10 0.045(6) 0.038(7) 0.029(7) 0.008(6) -0.008(6) 0.003(6)
N5 0.056(8) 0.056(7) 0.046(9) 0.004(7) 0.001(7) -0.020(8)
C16 0.054(9) 0.046(7) 0.045(9) -0.002(7) 0.005(7) -0.022(8)
C18 0.048(7) 0.044(7) 0.037(7) -0.004(6) 0.005(6) -0.021(6)
N6 0.055(8) 0.047(7) 0.032(8) -0.003(7) 0.009(7) -0.023(7)
C17 0.055(9) 0.056(8) 0.035(9) 0.004(7) 0.005(7) -0.021(8)
N9 0.083(12) 0.099(13) 0.053(11) 0.003(10) -0.023(10) -0.042(9)
C29 0.082(12) 0.097(13) 0.055(12) 0.006(10) -0.027(10) -0.043(9)
N10 0.079(11) 0.099(13) 0.056(11) 0.011(10) -0.030(10) -0.049(9)
C26 0.083(12) 0.105(13) 0.057(12) 0.007(11) -0.023(10) -0.049(10)
C28 0.085(12) 0.103(13) 0.055(12) 0.005(11) -0.019(10) -0.045(9)
N8 0.103(13) 0.047(9) 0.051(11) -0.002(9) -0.010(10) -0.005(9)
C20 0.111(14) 0.049(9) 0.059(12) -0.003(9) 0.001(11) -0.007(10)
C19 0.111(13) 0.054(10) 0.060(12) -0.005(9) -0.001(11) -0.012(10)
N7 0.113(13) 0.052(9) 0.056(11) -0.007(8) -0.002(10) -0.007(10)
C24 0.106(13) 0.047(9) 0.051(12) -0.002(9) -0.010(11) -0.003(10)
C33 0.130(9) 0.129(8) 0.129(8) 0.018(4) 0.017(4) 0.018(4)
C36 0.128(9) 0.128(8) 0.127(9) 0.001(4) -0.001(4) 0.000(4)
N12 0.126(8) 0.126(8) 0.126(8) 0.003(4) -0.002(4) -0.003(4)
C32 0.126(8) 0.124(8) 0.124(8) 0.013(4) 0.014(4) 0.011(4)
N13 0.100(12) 0.025(7) 0.046(10) 0.002(7) -0.005(9) 0.013(8)
C42 0.101(12) 0.019(7) 0.036(10) 0.004(7) -0.005(9) 0.003(8)
N14 0.102(11) 0.022(7) 0.038(10) 0.004(7) 0.003(9) 0.005(8)
C41 0.103(12) 0.019(7) 0.041(11) 0.013(8) 0.004(10) 0.004(8)
C38 0.099(12) 0.032(8) 0.050(11) 0.010(8) 0.001(10) 0.005(9)
N16 0.083(10) 0.050(9) 0.057(11) -0.014(9) -0.023(10) -0.001(8)
C44 0.086(11) 0.047(9) 0.059(12) -0.016(9) -0.027(10) -0.003(9)
N15 0.083(10) 0.044(9) 0.060(11) -0.011(8) -0.030(9) 0.001(8)
C47 0.084(11) 0.045(9) 0.056(12) -0.009(9) -0.029(10) -0.005(9)
C45 0.083(11) 0.046(10) 0.058(12) -0.009(9) -0.025(10) -0.008(9)
N17 0.109(8) 0.106(8) 0.105(8) -0.002(6) -0.015(6) -0.010(6)
C54 0.104(9) 0.105(8) 0.105(9) -0.002(6) -0.014(6) -0.010(6)
C52 0.107(9) 0.105(8) 0.107(9) 0.000(6) -0.014(6) -0.008(6)
N18 0.110(8) 0.105(8) 0.107(8) -0.001(6) -0.017(6) -0.009(6)
C50 0.109(9) 0.104(8) 0.105(9) -0.001(6) -0.017(6) -0.010(6)
C1 0.11(2) 0.089(19) 0.08(2) -0.010(17) 0.014(18) -0.031(18)
C3 0.084(13) 0.062(12) 0.060(12) -0.004(11) 0.005(11) -0.007(11)
C5 0.049(14) 0.062(15) 0.027(14) -0.008(13) 0.016(12) 0.004(13)
C7 0.064(10) 0.055(10) 0.050(11) -0.015(8) 0.000(8) -0.009(8)
C9 0.045(9) 0.053(10) 0.039(10) 0.007(8) -0.015(8) 0.000(8)
C12 0.048(9) 0.042(9) 0.041(10) -0.004(9) 0.000(9) 0.000(9)
C13 0.058(11) 0.063(11) 0.057(11) 0.009(10) 0.001(10) -0.017(10)
C14 0.058(16) 0.074(17) 0.058(18) 0.006(15) 0.001(15) -0.004(15)
C15 0.084(16) 0.052(14) 0.038(16) -0.005(13) 0.006(14) -0.018(15)
C21 0.098(19) 0.045(14) 0.062(18) -0.012(14) -0.001(16) 0.016(15)
C22 0.13(2) 0.050(16) 0.09(2) -0.012(16) 0.012(19) 0.006(17)
C23 0.116(15) 0.050(11) 0.063(14) -0.008(10) -0.004(12) -0.006(12)
C25 0.082(13) 0.109(15) 0.067(14) 0.015(12) -0.036(12) -0.044(12)
C27 0.093(18) 0.11(2) 0.055(18) 0.018(17) -0.029(16) -0.033(17)
C31 0.133(14) 0.140(14) 0.136(15) -0.004(9) -0.008(9) -0.006(9)
C35 0.126(10) 0.129(10) 0.127(10) -0.002(7) -0.002(7) -0.006(7)
C37 0.13(2) 0.039(14) 0.079(19) 0.012(14) -0.004(18) 0.025(16)
C39 0.112(19) 0.041(14) 0.052(18) -0.001(14) 0.000(17) -0.002(16)
C40 0.108(13) 0.024(9) 0.040(12) 0.001(9) 0.004(11) 0.001(10)
C43 0.108(19) 0.076(17) 0.08(2) -0.023(16) -0.011(18) -0.009(17)
C46 0.088(12) 0.049(11) 0.072(13) -0.009(11) -0.027(12) -0.001(11)
C49 0.114(13) 0.114(13) 0.112(13) 0.001(9) -0.012(9) -0.013(9)
C51 0.12(2) 0.106(19) 0.11(2) 0.016(18) -0.006(19) -0.015(18)
C53 0.109(10) 0.106(10) 0.106(10) -0.001(7) -0.012(8) -0.007(8)
C48 0.11(2) 0.071(18) 0.11(2) -0.011(18) -0.033(19) -0.002(18)
C30 0.10(2) 0.14(2) 0.10(2) 0.02(2) -0.020(19) -0.046(19)

loop_
_atom_type_symbol
_atom_type_description
_atom_type_scat_dispersion_real
_atom_type_scat_dispersion_imag
_atom_type_scat_source
C C 0.0033 0.0016 'International Tables Vol C Tables 4.2.6.8 and 6.1.1.4'
H H 0.0000 0.0000 'International Tables Vol C Tables 4.2.6.8 and 6.1.1.4'
N N 0.0061 0.0033 'International Tables Vol C Tables 4.2.6.8 and 6.1.1.4'
O O 0.0106 0.0060 'International Tables Vol C Tables 4.2.6.8 and 6.1.1.4'
Fe Fe 0.3463 0.8444 'International Tables Vol C Tables 4.2.6.8 and 6.1.1.4'
W W -0.8490 6.8722 'International Tables Vol C Tables 4.2.6.8 and 6.1.1.4'
Si Si 0.0817 0.0704 'International Tables Vol C Tables 4.2.6.8 and 6.1.1.4'
Na Na 0.0362 0.0249 'International Tables Vol C Tables 4.2.6.8 and 6.1.1.4'

loop_
_geom_angle_atom_site_label_1
_geom_angle_atom_site_label_2
_geom_angle_atom_site_label_3
_geom_angle
_geom_angle_site_symmetry_1
_geom_angle_site_symmetry_3
O30 W1 O49 102.2(8) . .
O30 W1 O53 101.0(7) . .
O49 W1 O53 89.4(8) . .
O30 W1 O18 101.6(7) . .
O49 W1 O18 96.5(8) . .
O53 W1 O18 154.7(6) . .
O30 W1 O11 98.0(7) . .
O49 W1 O11 159.6(6) . .
O53 W1 O11 84.1(7) . .
O18 W1 O11 82.0(7) . .
O30 W1 O101 174.2(7) . .
O49 W1 O101 76.8(7) . .
O53 W1 O101 73.2(6) . .
O18 W1 O101 84.2(6) . .
O11 W1 O101 82.8(6) . .
O43 W2 O17 101.2(8) . .
O43 W2 O53 100.7(7) . .
O17 W2 O53 93.0(7) . .
O43 W2 O13 101.0(7) . .
O17 W2 O13 87.6(6) . .
O53 W2 O13 157.8(7) . .
O43 W2 O38 99.7(8) . .
O17 W2 O38 158.8(7) . .
O53 W2 O38 86.8(6) . .
O13 W2 O38 84.8(6) . .
O43 W2 O101 173.4(6) . .
O17 W2 O101 76.4(7) . .
O53 W2 O101 73.5(6) . .
O13 W2 O101 85.1(6) . .
O38 W2 O101 83.3(6) . .
O43 W2 Na3 94.4(6) . .
O17 W2 Na3 44.7(5) . .
O53 W2 Na3 137.3(5) . .
O13 W2 Na3 45.1(5) . .
O38 W2 Na3 129.8(5) . .
O101 W2 Na3 88.2(4) . .
O92 W3 O34 103.0(8) . .
O92 W3 O8 100.7(8) . .
O34 W3 O8 90.9(7) . .
O92 W3 O13 100.3(8) . .
O34 W3 O13 90.1(7) . .
O8 W3 O13 158.2(6) . .
O92 W3 O21 100.0(8) . .
O34 W3 O21 157.0(6) . .
O8 W3 O21 86.0(7) . .
O13 W3 O21 84.5(7) . .
O92 W3 O28 173.6(8) . .
O34 W3 O28 75.4(6) . .
O8 W3 O28 73.3(6) . .
O13 W3 O28 85.9(6) . .
O21 W3 O28 81.9(6) . .
O92 W3 Na3 94.3(7) . .
O34 W3 Na3 48.3(5) . .
O8 W3 Na3 139.0(5) . .
O13 W3 Na3 44.4(5) . .
O21 W3 Na3 128.8(5) . .
O28 W3 Na3 89.2(4) . .
O106 W4 O76 102.3(8) . .
O106 W4 O44 97.6(8) . .
O76 W4 O44 93.2(7) . .
O106 W4 O26 101.0(8) . .
O76 W4 O26 89.6(7) . .
O44 W4 O26 160.1(8) . .
O106 W4 O23 96.5(8) . .
O76 W4 O23 161.0(8) . .
O44 W4 O23 87.3(8) . .
O26 W4 O23 83.7(8) . .
O106 W4 O95 171.9(8) . .
O76 W4 O95 77.1(6) . .
O44 W4 O95 74.4(6) . .
O26 W4 O95 87.0(7) . .
O23 W4 O95 84.7(6) . .
O106 W4 Na2 95.8(6) . .
O76 W4 Na2 47.0(5) . .
O44 W4 Na2 139.9(5) . .
O26 W4 Na2 44.7(5) . .
O23 W4 Na2 128.3(6) . .
O95 W4 Na2 89.6(4) . .
O82 W5 O65 101.6(8) . .
O82 W5 O39 101.7(8) . .
O65 W5 O39 90.5(7) . .
O82 W5 O14 101.6(8) . .
O65 W5 O14 89.0(7) . .
O39 W5 O14 156.4(7) . .
O82 W5 O96 98.2(9) . .
O65 W5 O96 160.1(8) . .
O39 W5 O96 86.9(7) . .
O14 W5 O96 85.6(7) . .
O82 W5 O60 171.2(7) . .
O65 W5 O60 86.3(7) . .
O39 W5 O60 82.0(7) . .
O14 W5 O60 74.4(6) . .
O96 W5 O60 73.9(7) . .
O115 W6 O31 101.1(8) . .
O115 W6 O73 99.7(8) . .
O31 W6 O73 93.1(7) . .
O115 W6 O26 101.4(8) . .
O31 W6 O26 85.7(7) . .
O73 W6 O26 158.7(7) . .
O115 W6 O56 101.4(7) . .
O31 W6 O56 157.0(6) . .
O73 W6 O56 87.9(7) . .
O26 W6 O56 85.1(7) . .
O115 W6 O67 172.8(8) . .
O31 W6 O67 73.6(6) . .
O73 W6 O67 76.0(7) . .
O26 W6 O67 83.2(7) . .
O56 W6 O67 84.4(6) . .
O115 W6 Na2 93.3(6) . .
O31 W6 Na2 43.7(5) . .
O73 W6 Na2 136.7(5) . .
O26 W6 Na2 44.8(5) . .
O56 W6 Na2 129.8(6) . .
O67 W6 Na2 86.2(5) . .
O66 W7 O11 102.0(8) . .
O66 W7 O89 103.0(7) . .
O11 W7 O89 89.9(7) . .
O66 W7 O98 99.9(8) . .
O11 W7 O98 158.0(7) . .
O89 W7 O98 87.0(6) . .
O66 W7 O88 97.1(7) . .
O11 W7 O88 92.4(7) . .
O89 W7 O88 158.9(6) . .
O98 W7 O88 83.0(6) . .
O66 W7 O71 168.6(6) . .
O11 W7 O71 86.2(6) . .
O89 W7 O71 84.7(5) . .
O98 W7 O71 71.9(6) . .
O88 W7 O71 74.5(5) . .
O113 W8 O40 104.2(7) . .
O113 W8 O15 100.8(8) . .
O40 W8 O15 91.5(6) . .
O113 W8 O39 99.2(8) . .
O40 W8 O39 156.6(7) . .
O15 W8 O39 84.4(6) . .
O113 W8 O61 98.5(8) . .
O40 W8 O61 90.5(7) . .
O15 W8 O61 159.5(7) . .
O39 W8 O61 85.7(7) . .
O113 W8 O54 173.5(7) . .
O40 W8 O54 75.2(6) . .
O15 W8 O54 85.7(6) . .
O39 W8 O54 81.5(7) . .
O61 W8 O54 75.1(7) . .
O87 W9 O7 101.7(7) . .
O87 W9 O8 98.8(7) . .
O7 W9 O8 87.6(6) . .
O87 W9 O74 98.7(9) . .
O7 W9 O74 159.5(8) . .
O8 W9 O74 91.6(8) . .
O87 W9 O57 101.7(8) . .
O7 W9 O57 88.7(7) . .
O8 W9 O57 159.5(7) . .
O74 W9 O57 84.8(8) . .
O87 W9 O28 171.2(7) . .
O7 W9 O28 74.7(6) . .
O8 W9 O28 73.3(6) . .
O74 W9 O28 85.4(8) . .
O57 W9 O28 86.3(6) . .
O85 W10 O6 99.3(8) . .
O85 W10 O16 101.5(8) . .
O6 W10 O16 159.2(7) . .
O85 W10 O33 102.9(7) . .
O6 W10 O33 89.7(6) . .
O16 W10 O33 85.8(6) . .
O85 W10 O44 97.2(8) . .
O6 W10 O44 88.1(7) . .
O16 W10 O44 89.2(7) . .
O33 W10 O44 159.9(7) . .
O85 W10 O95 168.8(7) . .
O6 W10 O95 74.2(6) . .
O16 W10 O95 85.3(6) . .
O33 W10 O95 86.3(6) . .
O44 W10 O95 73.8(7) . .
O116 W11 O46 101.3(9) . .
O116 W11 O9 98.3(8) . .
O46 W11 O9 95.1(7) . .
O116 W11 O19 100.9(9) . .
O46 W11 O19 89.1(7) . .
O9 W11 O19 159.1(7) . .
O116 W11 O36 99.6(9) . .
O46 W11 O36 158.9(7) . .
O9 W11 O36 84.7(7) . .
O19 W11 O36 84.1(7) . .
O116 W11 O68 170.3(8) . .
O46 W11 O68 76.2(6) . .
O9 W11 O68 72.8(6) . .
O19 W11 O68 88.5(6) . .
O36 W11 O68 83.6(7) . .
O116 W11 Na4 95.3(7) . .
O46 W11 Na4 46.8(5) . .
O9 W11 Na4 141.5(5) . .
O19 W11 Na4 44.2(5) . .
O36 W11 Na4 128.1(5) . .
O68 W11 Na4 89.8(4) . .
O86 W12 O51 103.4(8) . .
O86 W12 O15 102.0(7) . .
O51 W12 O15 91.5(6) . .
O86 W12 O73 99.1(7) . .
O51 W12 O73 91.5(7) . .
O15 W12 O73 157.3(7) . .
O86 W12 O65 99.6(8) . .
O51 W12 O65 157.0(7) . .
O15 W12 O65 85.0(6) . .
O73 W12 O65 83.5(7) . .
O86 W12 O67 172.6(7) . .
O51 W12 O67 73.9(7) . .
O15 W12 O67 85.1(6) . .
O73 W12 O67 74.2(6) . .
O65 W12 O67 83.1(7) . .
O78 W13 O47 101.4(8) . .
O78 W13 O98 100.3(8) . .
O47 W13 O98 91.0(7) . .
O78 W13 O74 103.3(9) . .
O47 W13 O74 87.0(8) . .
O98 W13 O74 156.2(9) . .
O78 W13 O52 100.4(8) . .
O47 W13 O52 158.1(8) . .
O98 W13 O52 86.4(6) . .
O74 W13 O52 86.6(8) . .
O78 W13 O71 171.7(7) . .
O47 W13 O71 84.7(7) . .
O98 W13 O71 73.9(7) . .
O74 W13 O71 82.4(8) . .
O52 W13 O71 73.7(6) . .
O75 W14 O22 102.9(8) . .
O75 W14 O57 100.1(8) . .
O22 W14 O57 93.7(7) . .
O75 W14 O24 102.3(8) . .
O22 W14 O24 91.4(7) . .
O57 W14 O24 155.3(8) . .
O75 W14 O47 96.6(8) . .
O22 W14 O47 160.4(7) . .
O57 W14 O47 83.4(7) . .
O24 W14 O47 83.8(7) . .
O75 W14 O80 175.8(7) . .
O22 W14 O80 77.9(6) . .
O57 W14 O80 84.0(7) . .
O24 W14 O80 73.4(7) . .
O47 W14 O80 82.6(6) . .
O97 W15 O64 102.3(8) . .
O97 W15 O33 102.8(8) . .
O64 W15 O33 91.3(8) . .
O97 W15 O61 97.2(9) . .
O64 W15 O61 92.1(8) . .
O33 W15 O61 158.4(7) . .
O97 W15 O77 97.9(7) . .
O64 W15 O77 159.7(7) . .
O33 W15 O77 82.2(7) . .
O61 W15 O77 87.3(7) . .
O97 W15 O54 172.8(8) . .
O64 W15 O54 76.1(6) . .
O33 W15 O54 84.3(6) . .
O61 W15 O54 75.9(7) . .
O77 W15 O54 84.1(6) . .
O104 W16 O21 101.8(7) . .
O104 W16 O52 100.8(8) . .
O21 W16 O52 89.7(7) . .
O104 W16 O38 100.8(7) . .
O21 W16 O38 87.4(7) . .
O52 W16 O38 158.3(6) . .
O104 W16 O88 98.6(7) . .
O21 W16 O88 159.6(6) . .
O52 W16 O88 86.4(7) . .
O38 W16 O88 88.9(7) . .
O104 W16 O71 172.4(7) . .
O21 W16 O71 83.9(6) . .
O52 W16 O71 74.1(6) . .
O38 W16 O71 84.3(6) . .
O88 W16 O71 75.8(5) . .
O90 W17 O20 101.2(8) . .
O90 W17 O19 99.7(8) . .
O20 W17 O19 87.4(8) . .
O90 W17 O93 100.8(8) . .
O20 W17 O93 90.6(8) . .
O19 W17 O93 159.4(7) . .
O90 W17 O110 101.9(8) . .
O20 W17 O110 156.7(7) . .
O19 W17 O110 85.3(8) . .
O93 W17 O110 88.6(8) . .
O90 W17 O108 173.0(7) . .
O20 W17 O108 74.7(7) . .
O19 W17 O108 86.0(7) . .
O93 W17 O108 73.7(7) . .
O110 W17 O108 82.7(7) . .
O90 W17 Na4 93.1(6) . .
O20 W17 Na4 44.4(6) . .
O19 W17 Na4 45.4(5) . .
O93 W17 Na4 134.8(6) . .
O110 W17 Na4 130.3(6) . .
O108 W17 Na4 87.9(5) . .
O72 W18 O103 107.2(8) . .
O72 W18 O55 107.4(8) . .
O103 W18 O55 108.1(7) . .
O72 W18 O94 107.1(8) . .
O103 W18 O94 113.8(8) . .
O55 W18 O94 112.9(7) . .
O35 W19 O10 101.8(7) . .
O35 W19 O111 101.2(7) . .
O10 W19 O111 91.9(7) . .
O35 W19 O9 98.8(7) . .
O10 W19 O9 90.0(6) . .
O111 W19 O9 159.1(7) . .
O35 W19 O41 98.0(7) . .
O10 W19 O41 160.2(6) . .
O111 W19 O41 84.0(7) . .
O9 W19 O41 87.2(7) . .
O35 W19 O68 171.7(6) . .
O10 W19 O68 74.4(6) . .
O111 W19 O68 86.4(6) . .
O9 W19 O68 74.1(6) . .
O41 W19 O68 86.0(6) . .
O62 W20 O2 102.0(7) . .
O62 W20 O18 102.6(7) . .
O2 W20 O18 91.5(7) . .
O62 W20 O24 99.4(8) . .
O2 W20 O24 91.6(8) . .
O18 W20 O24 156.6(6) . .
O62 W20 O89 98.5(7) . .
O2 W20 O89 159.5(6) . .
O18 W20 O89 83.9(6) . .
O24 W20 O89 85.1(7) . .
O62 W20 O80 172.3(7) . .
O2 W20 O80 75.8(6) . .
O18 W20 O80 84.9(6) . .
O24 W20 O80 73.4(6) . .
O89 W20 O80 83.9(5) . .
O91 W21 O77 101.4(8) . .
O91 W21 O96 101.7(9) . .
O77 W21 O96 90.6(8) . .
O91 W21 O100 98.4(9) . .
O77 W21 O100 159.8(8) . .
O96 W21 O100 88.8(9) . .
O91 W21 O16 100.8(9) . .
O77 W21 O16 86.0(7) . .
O96 W21 O16 157.5(7) . .
O100 W21 O16 86.8(8) . .
O91 W21 O60 172.4(7) . .
O77 W21 O60 85.4(6) . .
O96 W21 O60 74.7(7) . .
O100 W21 O60 75.0(7) . .
O16 W21 O60 82.8(6) . .
O112 W22 O32 98.5(8) . .
O112 W22 O114 100.9(8) . .
O32 W22 O114 88.8(8) . .
O112 W22 O93 102.0(8) . .
O32 W22 O93 88.3(8) . .
O114 W22 O93 157.0(7) . .
O112 W22 O58 101.4(8) . .
O32 W22 O58 160.1(8) . .
O114 W22 O58 86.5(7) . .
O93 W22 O58 88.5(7) . .
O112 W22 O108 171.7(7) . .
O32 W22 O108 74.9(7) . .
O114 W22 O108 84.1(7) . .
O93 W22 O108 73.2(7) . .
O58 W22 O108 85.4(7) . .
O105 W23 O56 101.1(9) . .
O105 W23 O23 101.5(9) . .
O56 W23 O23 87.9(8) . .
O105 W23 O14 98.9(8) . .
O56 W23 O14 87.7(8) . .
O23 W23 O14 159.6(7) . .
O105 W23 O100 99.5(10) . .
O56 W23 O100 159.4(7) . .
O23 W23 O100 89.3(9) . .
O14 W23 O100 87.9(8) . .
O105 W23 O60 170.9(8) . .
O56 W23 O60 84.9(6) . .
O23 W23 O60 85.4(7) . .
O14 W23 O60 74.4(6) . .
O100 W23 O60 74.5(7) . .
O5 W24 O42 100.8(9) . .
O5 W24 O99 101.5(9) . .
O42 W24 O99 92.0(8) . .
O5 W24 O114 101.3(8) . .
O42 W24 O114 89.9(8) . .
O99 W24 O114 156.3(8) . .
O5 W24 O3 99.1(9) . .
O42 W24 O3 159.8(8) . .
O99 W24 O3 86.9(8) . .
O114 W24 O3 83.3(8) . .
O5 W24 O59 174.4(8) . .
O42 W24 O59 77.5(7) . .
O99 W24 O59 73.3(7) . .
O114 W24 O59 84.0(6) . .
O3 W24 O59 82.9(7) . .
O1 W25 O58 98.7(9) . .
O1 W25 O70 99.6(9) . .
O58 W25 O70 161.5(9) . .
O1 W25 O3 105.4(10) . .
O58 W25 O3 87.0(8) . .
O70 W25 O3 91.1(9) . .
O1 W25 O107 96.4(10) . .
O58 W25 O107 87.9(8) . .
O70 W25 O107 87.1(9) . .
O3 W25 O107 158.1(8) . .
O1 W25 O27 171.1(9) . .
O58 W25 O27 85.1(7) . .
O70 W25 O27 76.3(7) . .
O3 W25 O27 82.7(7) . .
O107 W25 O27 75.7(8) . .
O102 W26 O63 102.8(8) . .
O102 W26 O41 101.3(8) . .
O63 W26 O41 89.4(8) . .
O102 W26 O70 101.5(8) . .
O63 W26 O70 89.7(9) . .
O41 W26 O70 156.8(7) . .
O102 W26 O69 99.6(8) . .
O63 W26 O69 157.6(7) . .
O41 W26 O69 86.3(8) . .
O70 W26 O69 85.7(8) . .
O102 W26 O27 171.3(8) . .
O63 W26 O27 84.3(7) . .
O41 W26 O27 83.6(6) . .
O70 W26 O27 73.2(7) . .
O69 W26 O27 73.5(7) . .
O4 W27 O36 104.6(9) . .
O4 W27 O69 100.9(9) . .
O36 W27 O69 89.9(8) . .
O4 W27 O110 100.9(9) . .
O36 W27 O110 88.6(8) . .
O69 W27 O110 157.8(9) . .
O4 W27 O107 97.6(10) . .
O36 W27 O107 157.7(9) . .
O69 W27 O107 86.5(8) . .
O110 W27 O107 86.6(9) . .
O4 W27 O27 169.9(8) . .
O36 W27 O27 84.8(7) . .
O69 W27 O27 75.2(7) . .
O110 W27 O27 82.7(7) . .
O107 W27 O27 73.0(7) . .
O109 W28 O81 101.4(9) . .
O109 W28 O99 100.1(8) . .
O81 W28 O99 90.6(8) . .
O109 W28 O111 101.8(8) . .
O81 W28 O111 94.7(7) . .
O99 W28 O111 155.9(7) . .
O109 W28 O63 97.1(9) . .
O81 W28 O63 161.5(7) . .
O99 W28 O63 85.5(8) . .
O111 W28 O63 82.1(7) . .
O109 W28 O59 172.6(8) . .
O81 W28 O59 77.4(7) . .
O99 W28 O59 72.7(7) . .
O111 W28 O59 85.5(6) . .
O63 W28 O59 84.2(7) . .
O54 Si1 O67 110.8(10) . .
O54 Si1 O95 111.1(9) . .
O67 Si1 O95 105.8(10) . .
O54 Si1 O60 108.9(9) . .
O67 Si1 O60 109.8(9) . .
O95 Si1 O60 110.4(9) . .
O27 Si2 O59 108.9(9) . .
O27 Si2 O68 111.4(10) . .
O59 Si2 O68 110.5(10) . .
O27 Si2 O108 108.1(9) . .
O59 Si2 O108 110.0(10) . .
O68 Si2 O108 107.8(9) . .
O101 Si3 O28 108.4(9) . .
O101 Si3 O71 111.0(10) . .
O28 Si3 O71 109.6(8) . .
O101 Si3 O80 110.0(9) . .
O28 Si3 O80 109.9(8) . .
O71 Si3 O80 108.0(9) . .
O12 Fe1 O37 90.6(7) . .
O12 Fe1 O34 94.1(6) . .
O37 Fe1 O34 163.4(7) . .
O12 Fe1 O25 109.1(7) . .
O37 Fe1 O25 101.2(6) . .
O34 Fe1 O25 92.3(6) . .
O12 Fe1 O7 170.8(6) . .
O37 Fe1 O7 85.9(7) . .
O34 Fe1 O7 86.9(6) . .
O25 Fe1 O7 80.0(6) . .
O12 Fe1 O28 100.0(6) . .
O37 Fe1 O28 90.3(6) . .
O34 Fe1 O28 73.1(6) . .
O25 Fe1 O28 148.4(6) . .
O7 Fe1 O28 71.5(5) . .
O12 Fe1 Na2 104.3(5) . .
O37 Fe1 Na2 149.4(5) . .
O34 Fe1 Na2 43.5(4) . .
O25 Fe1 Na2 48.9(5) . .
O7 Fe1 Na2 82.8(4) . .
O28 Fe1 Na2 112.5(4) . .
O12 Fe1 Na3 45.8(5) . .
O37 Fe1 Na3 135.3(5) . .
O34 Fe1 Na3 48.5(5) . .
O25 Fe1 Na3 102.6(5) . .
O7 Fe1 Na3 135.2(4) . .
O28 Fe1 Na3 88.7(4) . .
Na2 Fe1 Na3 68.0(3) . .
O25 Fe2 O48 91.6(7) . .
O25 Fe2 O45 108.8(7) . .
O48 Fe2 O45 101.5(6) . .
O25 Fe2 O76 92.4(7) . .
O48 Fe2 O76 165.2(6) . .
O45 Fe2 O76 90.6(6) . .
O25 Fe2 O6 170.5(7) . .
O48 Fe2 O6 85.4(6) . .
O45 Fe2 O6 80.7(6) . .
O76 Fe2 O6 88.3(6) . .
O25 Fe2 O95 99.4(6) . .
O48 Fe2 O95 91.5(6) . .
O45 Fe2 O95 148.4(6) . .
O76 Fe2 O95 73.8(6) . .
O6 Fe2 O95 71.7(6) . .
O25 Fe2 Na4 103.9(6) . .
O48 Fe2 Na4 147.5(5) . .
O45 Fe2 Na4 46.6(5) . .
O76 Fe2 Na4 44.0(5) . .
O6 Fe2 Na4 83.2(5) . .
O95 Fe2 Na4 113.3(5) . .
O25 Fe2 Na2 45.7(5) . .
O48 Fe2 Na2 136.6(5) . .
O45 Fe2 Na2 100.4(5) . .
O76 Fe2 Na2 46.9(5) . .
O6 Fe2 Na2 135.1(4) . .
O95 Fe2 Na2 89.0(4) . .
Na4 Fe2 Na2 67.5(3) . .
O45 Fe3 O12 107.8(7) . .
O45 Fe3 O50 92.7(6) . .
O12 Fe3 O50 100.1(7) . .
O45 Fe3 O46 90.5(7) . .
O12 Fe3 O46 93.6(7) . .
O50 Fe3 O46 164.2(7) . .
O45 Fe3 O10 170.0(7) . .
O12 Fe3 O10 82.2(6) . .
O50 Fe3 O10 85.5(6) . .
O46 Fe3 O10 88.6(6) . .
O45 Fe3 O68 100.7(7) . .
O12 Fe3 O68 148.9(6) . .
O50 Fe3 O68 90.7(7) . .
O46 Fe3 O68 73.6(6) . .
O10 Fe3 O68 69.6(6) . .
O45 Fe3 Na3 101.1(5) . .
O12 Fe3 Na3 49.3(5) . .
O50 Fe3 Na3 149.0(5) . .
O46 Fe3 Na3 44.4(5) . .
O10 Fe3 Na3 85.2(4) . .
O68 Fe3 Na3 113.5(5) . .
O45 Fe3 Na4 43.8(5) . .
O12 Fe3 Na4 102.4(4) . .
O50 Fe3 Na4 135.4(5) . .
O46 Fe3 Na4 47.0(5) . .
O10 Fe3 Na4 135.3(4) . .
O68 Fe3 Na4 89.5(4) . .
Na3 Fe3 Na4 67.1(2) . .
O6 Fe4 O20 93.4(7) . .
O6 Fe4 O45 85.2(7) . .
O20 Fe4 O45 95.7(7) . .
O6 Fe4 O83 94.3(7) . .
O20 Fe4 O83 169.7(8) . .
O45 Fe4 O83 91.7(7) . .
O6 Fe4 O32 90.0(7) . .
O20 Fe4 O32 89.1(7) . .
O45 Fe4 O32 173.4(8) . .
O83 Fe4 O32 84.1(7) . .
O6 Fe4 O108 165.6(7) . .
O20 Fe4 O108 78.3(7) . .
O45 Fe4 O108 107.2(7) . .
O83 Fe4 O108 92.7(7) . .
O32 Fe4 O108 78.2(7) . .
O6 Fe4 Na4 87.9(5) . .
O20 Fe4 Na4 47.3(6) . .
O45 Fe4 Na4 48.5(5) . .
O83 Fe4 Na4 139.8(6) . .
O32 Fe4 Na4 136.0(5) . .
O108 Fe4 Na4 94.8(5) . .
O94 Fe5 O37 97.6(6) . .
O94 Fe5 O2 94.5(7) . .
O37 Fe5 O2 167.8(7) . .
O94 Fe5 O22 96.8(7) . .
O37 Fe5 O22 92.0(7) . .
O2 Fe5 O22 88.5(7) . .
O94 Fe5 O84 95.9(7) . .
O37 Fe5 O84 90.8(7) . .
O2 Fe5 O84 86.0(7) . .
O22 Fe5 O84 166.5(7) . .
O94 Fe5 O80 169.0(7) . .
O37 Fe5 O80 91.9(6) . .
O2 Fe5 O80 76.3(6) . .
O22 Fe5 O80 77.1(6) . .
O84 Fe5 O80 89.6(7) . .
O7 Fe6 O25 85.3(7) . .
O7 Fe6 O31 92.2(6) . .
O25 Fe6 O31 95.6(7) . .
O7 Fe6 O51 93.5(7) . .
O25 Fe6 O51 174.1(6) . .
O31 Fe6 O51 90.3(6) . .
O7 Fe6 O29 96.9(6) . .
O25 Fe6 O29 90.5(6) . .
O31 Fe6 O29 169.4(6) . .
O51 Fe6 O29 83.8(7) . .
O7 Fe6 O67 167.6(7) . .
O25 Fe6 O67 103.0(8) . .
O31 Fe6 O67 78.1(6) . .
O51 Fe6 O67 79.0(7) . .
O29 Fe6 O67 92.1(7) . .
O7 Fe6 Na2 85.4(5) . .
O25 Fe6 Na2 49.1(5) . .
O31 Fe6 Na2 46.6(5) . .
O51 Fe6 Na2 136.7(5) . .
O29 Fe6 Na2 139.4(5) . .
O67 Fe6 Na2 93.2(6) . .
O10 Fe7 O12 85.2(6) . .
O10 Fe7 O17 91.9(7) . .
O12 Fe7 O17 95.6(6) . .
O10 Fe7 O84 96.3(7) . .
O12 Fe7 O84 90.8(6) . .
O17 Fe7 O84 170.0(7) . .
O10 Fe7 O49 93.2(6) . .
O12 Fe7 O49 176.5(7) . .
O17 Fe7 O49 87.5(7) . .
O84 Fe7 O49 86.3(7) . .
O10 Fe7 O101 167.4(7) . .
O12 Fe7 O101 104.8(6) . .
O17 Fe7 O101 79.7(7) . .
O84 Fe7 O101 91.3(7) . .
O49 Fe7 O101 77.3(7) . .
O10 Fe7 Na3 86.6(4) . .
O12 Fe7 Na3 48.8(5) . .
O17 Fe7 Na3 46.9(4) . .
O84 Fe7 Na3 139.2(5) . .
O49 Fe7 Na3 134.3(6) . .
O101 Fe7 Na3 94.2(5) . .
O40 Fe8 O48 171.5(6) . .
O40 Fe8 O64 89.8(8) . .
O48 Fe8 O64 90.3(8) . .
O40 Fe8 O55 92.0(7) . .
O48 Fe8 O55 96.5(7) . .
O64 Fe8 O55 93.1(7) . .
O40 Fe8 O29 86.3(7) . .
O48 Fe8 O29 91.9(7) . .
O64 Fe8 O29 167.9(6) . .
O55 Fe8 O29 98.4(7) . .
O40 Fe8 O54 77.2(7) . .
O48 Fe8 O54 94.5(6) . .
O64 Fe8 O54 77.5(6) . .
O55 Fe8 O54 165.6(7) . .
O29 Fe8 O54 90.4(6) . .
O50 Fe9 O81 93.0(6) . .
O50 Fe9 O83 90.6(7) . .
O81 Fe9 O83 167.5(8) . .
O50 Fe9 O103 96.1(7) . .
O81 Fe9 O103 95.6(7) . .
O83 Fe9 O103 95.9(7) . .
O50 Fe9 O42 171.0(8) . .
O81 Fe9 O42 88.8(7) . .
O83 Fe9 O42 85.9(7) . .
O103 Fe9 O42 92.5(8) . .
O50 Fe9 O59 96.3(7) . .
O81 Fe9 O59 78.0(7) . .
O83 Fe9 O59 89.7(7) . .
O103 Fe9 O59 166.3(6) . .
O42 Fe9 O59 75.4(7) . .
W20 O2 Fe5 117.9(8) . .
W25 O3 W24 154.3(10) . .
W10 O6 Fe4 143.1(9) . .
W10 O6 Fe2 119.4(8) . .
Fe4 O6 Fe2 95.9(6) . .
W9 O7 Fe6 142.9(8) . .
W9 O7 Fe1 119.8(7) . .
Fe6 O7 Fe1 96.4(7) . .
W9 O8 W3 122.6(7) . .
W19 O9 W11 121.3(8) . .
W19 O10 Fe7 143.7(8) . .
W19 O10 Fe3 120.9(8) . .
Fe7 O10 Fe3 94.1(6) . .
W7 O11 W1 150.9(10) . .
Fe1 O12 Fe3 130.2(8) . .
Fe1 O12 Fe7 127.2(8) . .
Fe3 O12 Fe7 98.2(7) . .
Fe1 O12 Na3 100.9(6) . .
Fe3 O12 Na3 93.8(7) . .
Fe7 O12 Na3 94.3(6) . .
W2 O13 W3 151.2(9) . .
W2 O13 Na3 100.9(7) . .
W3 O13 Na3 101.3(7) . .
W23 O14 W5 120.3(8) . .
W12 O15 W8 153.5(9) . .
W10 O16 W21 151.1(8) . .
W2 O17 Fe7 114.0(9) . .
W2 O17 Na3 103.4(7) . .
Fe7 O17 Na3 96.2(6) . .
W20 O18 W1 156.5(9) . .
W17 O19 W11 150.1(9) . .
W17 O19 Na4 100.6(7) . .
W11 O19 Na4 101.2(8) . .
W17 O20 Fe4 115.5(7) . .
W17 O20 Na4 103.7(8) . .
Fe4 O20 Na4 95.6(8) . .
W16 O21 W3 152.0(10) . .
W14 O22 Fe5 115.9(8) . .
W23 O23 W4 150.5(11) . .
W20 O24 W14 122.0(9) . .
Fe2 O25 Fe6 128.8(9) . .
Fe2 O25 Fe1 128.8(8) . .
Fe6 O25 Fe1 97.6(7) . .
Fe2 O25 Na2 101.9(7) . .
Fe6 O25 Na2 94.4(6) . .
Fe1 O25 Na2 93.6(7) . .
W4 O26 W6 151.0(10) . .
W4 O26 Na2 101.3(8) . .
W6 O26 Na2 100.9(8) . .
Si2 O27 W25 127.5(9) . .
Si2 O27 W27 124.7(8) . .
W25 O27 W27 90.6(6) . .
Si2 O27 W26 124.2(9) . .
W25 O27 W26 89.2(5) . .
W27 O27 W26 89.1(5) . .
Si3 O28 W3 126.8(8) . .
Si3 O28 Fe1 122.8(8) . .
W3 O28 Fe1 90.8(5) . .
Si3 O28 W9 122.2(9) . .
W3 O28 W9 90.8(5) . .
Fe1 O28 W9 94.0(5) . .
Fe8 O29 Fe6 133.4(8) . .
W6 O31 Fe6 116.7(8) . .
W6 O31 Na2 105.0(7) . .
Fe6 O31 Na2 97.1(6) . .
W22 O32 Fe4 112.1(9) . .
W15 O33 W10 153.2(9) . .
W3 O34 Fe1 120.6(8) . .
W3 O34 Na2 131.1(7) . .
Fe1 O34 Na2 100.9(6) . .
W3 O34 Na3 99.4(6) . .
Fe1 O34 Na3 96.6(6) . .
Na2 O34 Na3 100.4(7) . .
W27 O36 W11 151.0(10) . .
Fe5 O37 Fe1 139.3(9) . .
W16 O38 W2 151.3(8) . .
W5 O39 W8 151.1(9) . .
W8 O40 Fe8 117.6(8) . .
W26 O41 W19 149.1(10) . .
W24 O42 Fe9 114.9(10) . .
W10 O44 W4 120.7(9) . .
Fe3 O45 Fe4 125.3(8) . .
Fe3 O45 Fe2 129.9(9) . .
Fe4 O45 Fe2 97.6(7) . .
Fe3 O45 Na4 103.6(8) . .
Fe4 O45 Na4 94.2(7) . .
Fe2 O45 Na4 97.1(6) . .
W11 O46 Fe3 119.6(8) . .
W11 O46 Na3 132.8(9) . .
Fe3 O46 Na3 98.2(8) . .
W11 O46 Na4 101.8(8) . .
Fe3 O46 Na4 97.6(7) . .
Na3 O46 Na4 99.8(6) . .
W13 O47 W14 150.9(10) . .
Fe8 O48 Fe2 135.4(8) . .
W1 O49 Fe7 114.9(9) . .
Fe9 O50 Fe3 135.9(9) . .
W12 O51 Fe6 116.2(8) . .
W16 O52 W13 121.3(8) . .
W2 O53 W1 123.3(8) . .
Si1 O54 Fe8 125.1(10) . .
Si1 O54 W8 125.5(10) . .
Fe8 O54 W8 90.0(6) . .
Si1 O54 W15 125.6(10) . .
Fe8 O54 W15 89.4(6) . .
W8 O54 W15 90.0(6) . .
W18 O55 Fe8 144.2(10) . .
W23 O56 W6 150.8(10) . .
W9 O57 W14 153.0(10) . .
W25 O58 W22 148.3(11) . .
Si2 O59 Fe9 124.0(9) . .
Si2 O59 W24 125.7(10) . .
Fe9 O59 W24 92.1(6) . .
Si2 O59 W28 124.1(9) . .
Fe9 O59 W28 89.5(6) . .
W24 O59 W28 91.3(6) . .
Si1 O60 W5 124.7(9) . .
Si1 O60 W21 124.9(8) . .
W5 O60 W21 91.6(5) . .
Si1 O60 W23 124.2(8) . .
W5 O60 W23 90.9(5) . .
W21 O60 W23 90.3(5) . .
W15 O61 W8 118.6(9) . .
W26 O63 W28 149.7(10) . .
W15 O64 Fe8 116.9(8) . .
W5 O65 W12 148.3(8) . .
Si1 O67 Fe6 125.7(10) . .
Si1 O67 W6 126.7(10) . .
Fe6 O67 W6 91.4(7) . .
Si1 O67 W12 123.0(11) . .
Fe6 O67 W12 90.9(7) . .
W6 O67 W12 87.9(6) . .
Si2 O68 Fe3 123.5(10) . .
Si2 O68 W19 122.6(8) . .
Fe3 O68 W19 95.2(6) . .
Si2 O68 W11 124.4(9) . .
Fe3 O68 W11 90.5(5) . .
W19 O68 W11 91.6(6) . .
W27 O69 W26 122.2(10) . .
W25 O70 W26 121.3(11) . .
Si3 O71 W13 126.1(9) . .
Si3 O71 W7 124.0(7) . .
W13 O71 W7 91.2(5) . .
Si3 O71 W16 123.4(8) . .
W13 O71 W16 90.9(5) . .
W7 O71 W16 91.1(5) . .
W6 O73 W12 121.5(8) . .
W9 O74 W13 152.5(11) . .
W4 O76 Fe2 117.9(8) . .
W4 O76 Na4 133.6(9) . .
Fe2 O76 Na4 99.0(6) . .
W4 O76 Na2 101.2(7) . .
Fe2 O76 Na2 96.9(7) . .
Na4 O76 Na2 101.1(7) . .
W21 O77 W15 151.8(9) . .
Si3 O80 Fe5 125.0(9) . .
Si3 O80 W14 126.9(9) . .
Fe5 O80 W14 89.1(5) . .
Si3 O80 W20 124.3(8) . .
Fe5 O80 W20 89.9(5) . .
W14 O80 W20 90.4(5) . .
W28 O81 Fe9 115.0(9) . .
Fe9 O83 Fe4 134.6(10) . .
Fe5 O84 Fe7 134.6(8) . .
W16 O88 W7 118.5(7) . .
W7 O89 W20 147.6(9) . .
W17 O93 W22 122.9(9) . .
W18 O94 Fe5 145.1(8) . .
Si1 O95 Fe2 122.9(8) . .
Si1 O95 W4 126.4(9) . .
Fe2 O95 W4 91.0(6) . .
Si1 O95 W10 121.7(8) . .
Fe2 O95 W10 94.7(6) . .
W4 O95 W10 91.0(6) . .
W21 O96 W5 119.8(9) . .
W13 O98 W7 123.0(9) . .
W24 O99 W28 122.3(10) . .
W21 O100 W23 120.1(10) . .
Si3 O101 Fe7 125.0(10) . .
Si3 O101 W1 125.7(9) . .
Fe7 O101 W1 91.0(6) . .
Si3 O101 W2 124.8(9) . .
Fe7 O101 W2 89.9(7) . .
W1 O101 W2 89.5(6) . .
W18 O103 Fe9 141.8(10) . .
W25 O107 W27 120.6(11) . .
Si2 O108 Fe4 122.3(10) . .
Si2 O108 W17 126.0(10) . .
Fe4 O108 W17 91.4(6) . .
Si2 O108 W22 122.9(9) . .
Fe4 O108 W22 94.8(7) . .
W17 O108 W22 90.2(6) . .
W27 O110 W17 151.2(11) . .
W19 O111 W28 155.4(9) . .
W24 O114 W22 153.1(10) . .
Na8 Na1 Na3 124.9(19) . .
Na8 Na1 Na2 128(2) . .
Na3 Na1 Na2 80.7(4) . .
Na8 Na1 Na4 66.4(16) . .
Na3 Na1 Na4 78.5(3) . .
Na2 Na1 Na4 79.1(4) . .
O34 Na2 O31 93.1(7) . .
O34 Na2 O26 155.7(8) . .
O31 Na2 O26 63.8(6) . .
O34 Na2 O25 73.0(6) . .
O31 Na2 O25 72.7(6) . .
O26 Na2 O25 91.9(6) . .
O34 Na2 O76 123.5(6) . .
O31 Na2 O76 112.2(7) . .
O26 Na2 O76 64.5(6) . .
O25 Na2 O76 68.5(6) . .
O34 Na2 Na1 85.7(5) . .
O31 Na2 Na1 160.7(6) . .
O26 Na2 Na1 118.6(6) . .
O25 Na2 Na1 124.9(6) . .
O76 Na2 Na1 84.1(6) . .
O34 Na2 Fe6 79.7(5) . .
O31 Na2 Fe6 36.3(4) . .
O26 Na2 Fe6 77.0(5) . .
O25 Na2 Fe6 36.5(4) . .
O76 Na2 Fe6 91.9(5) . .
Na1 Na2 Fe6 159.4(4) . .
O34 Na2 Fe1 35.6(4) . .
O31 Na2 Fe1 82.9(5) . .
O26 Na2 Fe1 127.4(6) . .
O25 Na2 Fe1 37.5(4) . .
O76 Na2 Fe1 96.5(4) . .
Na1 Na2 Fe1 106.3(3) . .
Fe6 Na2 Fe1 53.99(19) . .
O34 Na2 W6 124.0(6) . .
O31 Na2 W6 31.3(4) . .
O26 Na2 W6 34.3(5) . .
O25 Na2 W6 88.3(5) . .
O76 Na2 W6 94.7(5) . .
Na1 Na2 W6 142.7(4) . .
Fe6 Na2 W6 57.7(2) . .
Fe1 Na2 W6 110.9(3) . .
O34 Na2 W4 153.7(5) . .
O31 Na2 W4 93.1(5) . .
O26 Na2 W4 34.0(5) . .
O25 Na2 W4 84.5(5) . .
O76 Na2 W4 31.8(3) . .
Na1 Na2 W4 96.5(4) . .
Fe6 Na2 W4 90.4(3) . .
Fe1 Na2 W4 120.4(3) . .
W6 Na2 W4 67.32(19) . .
O34 Na2 Fe2 96.0(4) . .
O31 Na2 Fe2 93.6(5) . .
O26 Na2 Fe2 79.2(5) . .
O25 Na2 Fe2 32.4(4) . .
O76 Na2 Fe2 36.2(4) . .
Na1 Na2 Fe2 105.7(4) . .
Fe6 Na2 Fe2 62.0(2) . .
Fe1 Na2 Fe2 62.86(19) . .
W6 Na2 Fe2 94.1(3) . .
W4 Na2 Fe2 58.07(17) . .
O34 Na2 Na8 95.9(8) . .
O31 Na2 Na8 163.6(6) . .
O26 Na2 Na8 108.4(8) . .
O25 Na2 Na8 123.2(6) . .
O76 Na2 Na8 73.8(7) . .
Na1 Na2 Na8 11.6(5) . .
Fe6 Na2 Na8 159.6(5) . .
Fe1 Na2 Na8 112.2(5) . .
W6 Na2 Na8 136.3(6) . .
W4 Na2 Na8 85.0(6) . .
Fe2 Na2 Na8 99.1(4) . .
O46 Na3 O13 156.7(7) . .
O46 Na3 O17 93.0(7) . .
O13 Na3 O17 64.4(6) . .
O46 Na3 O12 74.2(6) . .
O13 Na3 O12 92.8(7) . .
O17 Na3 O12 73.8(6) . .
O46 Na3 O34 124.3(7) . .
O13 Na3 O34 65.0(6) . .
O17 Na3 O34 113.1(7) . .
O12 Na3 O34 68.0(6) . .
O46 Na3 Na1 88.6(5) . .
O13 Na3 Na1 114.6(5) . .
O17 Na3 Na1 159.8(6) . .
O12 Na3 Na1 125.7(5) . .
O34 Na3 Na1 82.0(5) . .
O46 Na3 Fe3 37.4(5) . .
O13 Na3 Fe3 127.6(5) . .
O17 Na3 Fe3 82.9(5) . .
O12 Na3 Fe3 36.9(4) . .
O34 Na3 Fe3 95.8(4) . .
Na1 Na3 Fe3 109.7(4) . .
O46 Na3 Fe7 81.3(5) . .
O13 Na3 Fe7 76.9(4) . .
O17 Na3 Fe7 36.9(4) . .
O12 Na3 Fe7 36.9(3) . .
O34 Na3 Fe7 91.3(4) . .
Na1 Na3 Fe7 162.0(4) . .
Fe3 Na3 Fe7 54.12(17) . .
O46 Na3 W2 124.6(5) . .
O13 Na3 W2 33.9(4) . .
O17 Na3 W2 31.9(4) . .
O12 Na3 W2 88.8(4) . .
O34 Na3 W2 94.5(5) . .
Na1 Na3 W2 139.4(4) . .
Fe3 Na3 W2 110.9(3) . .
Fe7 Na3 W2 57.54(17) . .
O46 Na3 W3 155.6(6) . .
O13 Na3 W3 34.4(4) . .
O17 Na3 W3 94.5(5) . .
O12 Na3 W3 85.6(5) . .
O34 Na3 W3 32.3(3) . .
Na1 Na3 W3 92.3(4) . .
Fe3 Na3 W3 120.9(3) . .
Fe7 Na3 W3 90.9(3) . .
W2 Na3 W3 67.3(2) . .
O46 Na3 Fe1 98.1(5) . .
O13 Na3 Fe1 79.3(5) . .
O17 Na3 Fe1 95.1(5) . .
O12 Na3 Fe1 33.2(4) . .
O34 Na3 Fe1 34.9(3) . .
Na1 Na3 Fe1 104.5(4) . .
Fe3 Na3 Fe1 63.35(19) . .
Fe7 Na3 Fe1 62.6(2) . .
W2 Na3 Fe1 94.0(3) . .
W3 Na3 Fe1 58.1(2) . .
O46 Na3 Na8 77.7(6) . .
O13 Na3 Na8 125.1(6) . .
O17 Na3 Na8 152.7(8) . .
O12 Na3 Na8 126.3(6) . .
O34 Na3 Na8 93.0(6) . .
Na1 Na3 Na8 12.4(5) . .
Fe3 Na3 Na8 103.0(5) . .
Fe7 Na3 Na8 157.1(5) . .
W2 Na3 Na8 144.2(5) . .
W3 Na3 Na8 104.7(5) . .
Fe1 Na3 Na8 111.5(5) . .
O76 Na4 O20 93.3(7) . .
O76 Na4 O19 157.0(7) . .
O20 Na4 O19 64.4(6) . .
O76 Na4 O45 73.3(6) . .
O20 Na4 O45 74.5(6) . .
O19 Na4 O45 94.1(7) . .
O76 Na4 O46 124.2(7) . .
O20 Na4 O46 112.5(6) . .
O19 Na4 O46 64.8(6) . .
O45 Na4 O46 68.0(6) . .
O76 Na4 Na8 94.4(8) . .
O20 Na4 Na8 145.1(10) . .
O19 Na4 Na8 107.2(8) . .
O45 Na4 Na8 140.1(9) . .
O46 Na4 Na8 90.7(8) . .
O76 Na4 Na1 85.7(5) . .
O20 Na4 Na1 161.5(6) . .
O19 Na4 Na1 117.2(6) . .
O45 Na4 Na1 122.5(6) . .
O46 Na4 Na1 82.8(5) . .
Na8 Na4 Na1 17.8(7) . .
O76 Na4 Fe4 81.0(5) . .
O20 Na4 Fe4 37.2(5) . .
O19 Na4 Fe4 77.6(5) . .
O45 Na4 Fe4 37.4(4) . .
O46 Na4 Fe4 91.0(4) . .
Na8 Na4 Fe4 175.2(7) . .
Na1 Na4 Fe4 158.7(4) . .
O76 Na4 Fe2 37.0(4) . .
O20 Na4 Fe2 83.0(6) . .
O19 Na4 Fe2 128.1(6) . .
O45 Na4 Fe2 36.3(4) . .
O46 Na4 Fe2 96.1(5) . .
Na8 Na4 Fe2 121.5(7) . .
Na1 Na4 Fe2 106.4(4) . .
Fe4 Na4 Fe2 53.87(18) . .
O76 Na4 W17 124.8(5) . .
O20 Na4 W17 31.9(5) . .
O19 Na4 W17 34.0(4) . .
O45 Na4 W17 90.1(5) . .
O46 Na4 W17 94.2(5) . .
Na8 Na4 W17 126.1(8) . .
Na1 Na4 W17 142.3(4) . .
Fe4 Na4 W17 58.22(19) . .
Fe2 Na4 W17 111.3(3) . .
O76 Na4 W11 154.4(5) . .
O20 Na4 W11 93.9(5) . .
O19 Na4 W11 34.6(4) . .
O45 Na4 W11 85.0(5) . .
O46 Na4 W11 31.4(4) . .
Na8 Na4 W11 93.7(6) . .
Na1 Na4 W11 94.8(3) . .
Fe4 Na4 W11 90.1(2) . .
Fe2 Na4 W11 120.0(3) . .
W17 Na4 W11 67.41(19) . .
O76 Na4 Fe3 97.1(5) . .
O20 Na4 Fe3 94.9(5) . .
O19 Na4 Fe3 80.1(5) . .
O45 Na4 Fe3 32.7(4) . .
O46 Na4 Fe3 35.5(4) . .
Na8 Na4 Fe3 117.8(8) . .
Na1 Na4 Fe3 103.6(3) . .
Fe4 Na4 Fe3 62.09(19) . .
Fe2 Na4 Fe3 62.83(19) . .
W17 Na4 Fe3 94.6(2) . .
W11 Na4 Fe3 57.78(16) . .
Na5 Na7 Na6 51(5) . .
Na7 Na6 OW1 140(7) . .
Na1 Na8 Na4 95.8(18) . .
Na1 Na8 Na3 42.7(16) . .
Na4 Na8 Na3 71.9(7) . .
Na1 Na8 Na2 39.9(16) . .
Na4 Na8 Na2 71.8(6) . .
Na3 Na8 Na2 64.4(6) . .
C6 N1 C2 108.0 . .
C6 N1 C3 122(2) . .
C2 N1 C3 130(2) . .
C4 C2 N1 108.0 . .
C4 C2 H2A 126.0 . .
N1 C2 H2A 126.0 . .
N2 C4 C2 108.0 . .
N2 C4 H4A 126.0 . .
C2 C4 H4A 126.0 . .
C4 N2 C6 108.0 . .
C4 N2 C5 125.8(19) . .
C6 N2 C5 126.1(19) . .
N1 C6 N2 108.0 . .
N1 C6 H6A 126.0 . .
N2 C6 H6A 126.0 . .
C8 N3 C10 108.0 . .
C8 N3 C12 126.7(17) . .
C10 N3 C12 125.3(18) . .
N3 C8 C11 108.0 . .
N3 C8 H8A 126.0 . .
C11 C8 H8A 126.0 . .
C8 C11 N4 108.0 . .
C8 C11 H11A 126.0 . .
N4 C11 H11A 126.0 . .
C9 N4 C10 122.3(17) . .
C9 N4 C11 129.4(17) . .
C10 N4 C11 108.0 . .
N4 C10 N3 108.0 . .
N4 C10 H10A 126.0 . .
N3 C10 H10A 126.0 . .
C16 N5 C17 108.0 . .
C16 N5 C13 126(2) . .
C17 N5 C13 126(2) . .
N5 C16 C18 108.0 . .
N5 C16 H16A 126.0 . .
C18 C16 H16A 126.0 . .
N6 C18 C16 108.0 . .
N6 C18 H18A 126.0 . .
C16 C18 H18A 126.0 . .
C17 N6 C18 108.0 . .
C17 N6 C15 123(2) . .
C18 N6 C15 129(2) . .
N6 C17 N5 108.0 . .
N6 C17 H17A 126.0 . .
N5 C17 H17A 126.0 . .
C29 N9 C28 108.0 . .
C29 N9 C27 128(2) . .
C28 N9 C27 124(2) . .
N9 C29 N10 108.0 . .
N9 C29 H29A 126.0 . .
N10 C29 H29A 126.0 . .
C29 N10 C26 108.0 . .
C29 N10 C25 126(2) . .
C26 N10 C25 126(2) . .
N10 C26 C28 108.0 . .
N10 C26 H26A 126.0 . .
C28 C26 H26A 126.0 . .
N9 C28 C26 108.0 . .
N9 C28 H28A 126.0 . .
C26 C28 H28A 126.0 . .
C24 N8 C20 108.0 . .
C24 N8 C21 124(2) . .
C20 N8 C21 128(2) . .
N8 C20 C19 108.0 . .
N8 C20 H20A 126.0 . .
C19 C20 H20A 126.0 . .
N7 C19 C20 108.0 . .
N7 C19 H19A 126.0 . .
C20 C19 H19A 126.0 . .
C19 N7 C24 108.0 . .
C19 N7 C23 128(3) . .
C24 N7 C23 124(3) . .
N8 C24 N7 108.0 . .
N8 C24 H24A 126.0 . .
N7 C24 H24A 126.0 . .
C32 N11 C33 108.0 . .
C32 N11 C34 125(4) . .
C33 N11 C34 126(4) . .
C36 C33 N11 108.0 . .
C36 C33 H33A 126.0 . .
N11 C33 H33A 126.0 . .
C33 C36 N12 108.0 . .
C33 C36 H36A 126.0 . .
N12 C36 H36A 126.0 . .
C35 N12 C36 120(4) . .
C35 N12 C32 131(4) . .
C36 N12 C32 108.0 . .
N11 C32 N12 108.0 . .
N11 C32 H32A 126.0 . .
N12 C32 H32A 126.0 . .
C38 N13 C42 108.0 . .
C38 N13 C37 127(2) . .
C42 N13 C37 125(2) . .
N14 C42 N13 108.0 . .
N14 C42 H42A 126.0 . .
N13 C42 H42A 126.0 . .
C41 N14 C42 108.0 . .
C41 N14 C40 126.5(18) . .
C42 N14 C40 125.1(19) . .
N14 C41 C38 108.0 . .
N14 C41 H41A 126.0 . .
C38 C41 H41A 126.0 . .
N13 C38 C41 108.0 . .
N13 C38 H38A 126.0 . .
C41 C38 H38A 126.0 . .
C44 N16 C45 108.0 . .
C44 N16 C43 126(2) . .
C45 N16 C43 126(2) . .
N15 C44 N16 108.0 . .
N15 C44 H44A 126.0 . .
N16 C44 H44A 126.0 . .
C44 N15 C47 108.0 . .
C44 N15 C46 125(2) . .
C47 N15 C46 127(2) . .
N15 C47 C45 108.0 . .
N15 C47 H47A 126.0 . .
C45 C47 H47A 126.0 . .
C47 C45 N16 108.0 . .
C47 C45 H45A 126.0 . .
N16 C45 H45A 126.0 . .
C54 N17 C50 108.0 . .
C54 N17 C53 133(3) . .
C50 N17 C53 119(3) . .
C52 C54 N17 108.0 . .
C52 C54 H54A 126.0 . .
N17 C54 H54A 126.0 . .
C54 C52 N18 108.0 . .
C54 C52 H52A 126.0 . .
N18 C52 H52A 126.0 . .
C52 N18 C50 108.0 . .
C52 N18 C49 135(3) . .
C50 N18 C49 117(3) . .
N17 C50 N18 108.0 . .
N17 C50 H50A 126.0 . .
N18 C50 H50A 126.0 . .
C3 C1 H1A 109.5 . .
C3 C1 H1B 109.5 . .
H1A C1 H1B 109.5 . .
C3 C1 H1C 109.5 . .
H1A C1 H1C 109.5 . .
H1B C1 H1C 109.5 . .
C1 C3 N1 105(3) . .
C1 C3 H3A 110.7 . .
N1 C3 H3A 110.7 . .
C1 C3 H3B 110.7 . .
N1 C3 H3B 110.7 . .
H3A C3 H3B 108.8 . .
N2 C5 H5A 109.5 . .
N2 C5 H5B 109.5 . .
H5A C5 H5B 109.5 . .
N2 C5 H5C 109.5 . .
H5A C5 H5C 109.5 . .
H5B C5 H5C 109.5 . .
C12 C7 H7A 109.5 . .
C12 C7 H7B 109.5 . .
H7A C7 H7B 109.5 . .
C12 C7 H7C 109.5 . .
H7A C7 H7C 109.5 . .
H7B C7 H7C 109.5 . .
N4 C9 H9A 109.5 . .
N4 C9 H9B 109.5 . .
H9A C9 H9B 109.5 . .
N4 C9 H9C 109.5 . .
H9A C9 H9C 109.5 . .
H9B C9 H9C 109.5 . .
N3 C12 C7 119(2) . .
N3 C12 H12A 107.6 . .
C7 C12 H12A 107.6 . .
N3 C12 H12B 107.6 . .
C7 C12 H12B 107.6 . .
H12A C12 H12B 107.0 . .
C14 C13 N5 115(3) . .
C14 C13 H13A 108.4 . .
N5 C13 H13A 108.4 . .
C14 C13 H13B 108.4 . .
N5 C13 H13B 108.4 . .
H13A C13 H13B 107.5 . .
C13 C14 H14A 109.5 . .
C13 C14 H14B 109.5 . .
H14A C14 H14B 109.5 . .
C13 C14 H14C 109.5 . .
H14A C14 H14C 109.5 . .
H14B C14 H14C 109.5 . .
N6 C15 H15A 109.5 . .
N6 C15 H15B 109.5 . .
H15A C15 H15B 109.5 . .
N6 C15 H15C 109.5 . .
H15A C15 H15C 109.5 . .
H15B C15 H15C 109.5 . .
N8 C21 H21A 109.5 . .
N8 C21 H21B 109.5 . .
H21A C21 H21B 109.5 . .
N8 C21 H21C 109.5 . .
H21A C21 H21C 109.5 . .
H21B C21 H21C 109.5 . .
C23 C22 H22A 109.5 . .
C23 C22 H22B 109.5 . .
H22A C22 H22B 109.5 . .
C23 C22 H22C 109.5 . .
H22A C22 H22C 109.5 . .
H22B C22 H22C 109.5 . .
N7 C23 C22 111(3) . .
N7 C23 H23A 109.3 . .
C22 C23 H23A 109.3 . .
N7 C23 H23B 109.3 . .
C22 C23 H23B 109.3 . .
H23A C23 H23B 108.0 . .
C30 C25 N10 118(3) . .
C30 C25 H25A 107.7 . .
N10 C25 H25A 107.7 . .
C30 C25 H25B 107.7 . .
N10 C25 H25B 107.7 . .
H25A C25 H25B 107.1 . .
N9 C27 H27A 109.5 . .
N9 C27 H27B 109.5 . .
H27A C27 H27B 109.5 . .
N9 C27 H27C 109.5 . .
H27A C27 H27C 109.5 . .
H27B C27 H27C 109.5 . .
C35 C31 H31A 109.5 . .
C35 C31 H31B 109.5 . .
H31A C31 H31B 109.5 . .
C35 C31 H31C 109.5 . .
H31A C31 H31C 109.5 . .
H31B C31 H31C 109.5 . .
C31 C35 N12 111(6) . .
C31 C35 H35A 109.4 . .
N12 C35 H35A 109.4 . .
C31 C35 H35B 109.4 . .
N12 C35 H35B 109.4 . .
H35A C35 H35B 108.0 . .
N13 C37 H37A 109.5 . .
N13 C37 H37B 109.5 . .
H37A C37 H37B 109.5 . .
N13 C37 H37C 109.5 . .
H37A C37 H37C 109.5 . .
H37B C37 H37C 109.5 . .
C40 C39 H39A 109.5 . .
C40 C39 H39B 109.5 . .
H39A C39 H39B 109.5 . .
C40 C39 H39C 109.5 . .
H39A C39 H39C 109.5 . .
H39B C39 H39C 109.5 . .
N14 C40 C39 107(3) . .
N14 C40 H40A 110.3 . .
C39 C40 H40A 110.3 . .
N14 C40 H40B 110.3 . .
C39 C40 H40B 110.3 . .
H40A C40 H40B 108.6 . .
N16 C43 H43A 109.5 . .
N16 C43 H43B 109.5 . .
H43A C43 H43B 109.5 . .
N16 C43 H43C 109.5 . .
H43A C43 H43C 109.5 . .
H43B C43 H43C 109.5 . .
C48 C46 N15 97(3) . .
C48 C46 H46A 112.3 . .
N15 C46 H46A 112.3 . .
C48 C46 H46B 112.3 . .
N15 C46 H46B 112.3 . .
H46A C46 H46B 109.9 . .
N18 C49 H49A 109.5 . .
N18 C49 H49B 109.5 . .
H49A C49 H49B 109.5 . .
N18 C49 H49C 109.5 . .
H49A C49 H49C 109.5 . .
H49B C49 H49C 109.5 . .
C53 C51 H51A 109.5 . .
C53 C51 H51B 109.5 . .
H51A C51 H51B 109.5 . .
C53 C51 H51C 109.5 . .
H51A C51 H51C 109.5 . .
H51B C51 H51C 109.5 . .
C51 C53 N17 103(4) . .
C51 C53 H53A 111.1 . .
N17 C53 H53A 111.1 . .
C51 C53 H53B 111.1 . .
N17 C53 H53B 111.1 . .
H53A C53 H53B 109.1 . .
C46 C48 H48A 109.5 . .
C46 C48 H48B 109.5 . .
H48A C48 H48B 109.5 . .
C46 C48 H48C 109.5 . .
H48A C48 H48C 109.5 . .
H48B C48 H48C 109.5 . .
C25 C30 H30A 109.5 . .
C25 C30 H30B 109.5 . .
H30A C30 H30B 109.5 . .
C25 C30 H30C 109.5 . .
H30A C30 H30C 109.5 . .
H30B C30 H30C 109.5 . .
N11 C34 H34A 109.5 . .
N11 C34 H34B 109.5 . .
H34A C34 H34B 109.5 . .
N11 C34 H34C 109.5 . .
H34A C34 H34C 109.5 . .
H34B C34 H34C 109.5 . .

loop_
_geom_bond_atom_site_label_1
_geom_bond_atom_site_label_2
_geom_bond_distance
_geom_bond_site_symmetry_2
W1 O30 1.741(15) .
W1 O49 1.768(18) .
W1 O53 1.933(15) .
W1 O18 1.945(15) .
W1 O11 2.012(17) .
W1 O101 2.382(15) .
W2 O43 1.704(19) .
W2 O17 1.829(17) .
W2 O53 1.892(14) .
W2 O13 1.912(15) .
W2 O38 1.943(17) .
W2 O101 2.400(18) .
W2 Na3 3.363(10) .
W3 O92 1.682(16) .
W3 O34 1.842(14) .
W3 O8 1.925(16) .
W3 O13 1.959(17) .
W3 O21 1.959(16) .
W3 O28 2.323(14) .
W3 Na3 3.404(12) .
W4 O106 1.720(18) .
W4 O76 1.819(14) .
W4 O44 1.932(18) .
W4 O26 1.932(18) .
W4 O23 1.972(18) .
W4 O95 2.331(16) .
W4 Na2 3.386(10) .
W5 O82 1.76(2) .
W5 O65 1.829(17) .
W5 O39 1.869(16) .
W5 O14 1.959(16) .
W5 O96 1.97(2) .
W5 O60 2.337(16) .
W6 O115 1.737(16) .
W6 O31 1.819(14) .
W6 O73 1.912(17) .
W6 O26 1.945(19) .
W6 O56 1.956(17) .
W6 O67 2.399(18) .
W6 Na2 3.385(11) .
W7 O66 1.728(16) .
W7 O11 1.828(18) .
W7 O89 1.864(14) .
W7 O98 1.969(18) .
W7 O88 1.994(14) .
W7 O71 2.350(14) .
W8 O113 1.755(18) .
W8 O40 1.832(15) .
W8 O15 1.938(14) .
W8 O39 1.971(15) .
W8 O61 1.974(18) .
W8 O54 2.365(19) .
W9 O87 1.714(16) .
W9 O7 1.863(15) .
W9 O8 1.877(15) .
W9 O74 1.89(2) .
W9 O57 1.916(15) .
W9 O28 2.358(15) .
W10 O85 1.724(18) .
W10 O6 1.873(15) .
W10 O16 1.873(15) .
W10 O33 1.920(16) .
W10 O44 1.922(17) .
W10 O95 2.363(17) .
W11 O116 1.73(2) .
W11 O46 1.812(18) .
W11 O9 1.940(14) .
W11 O19 1.975(16) .
W11 O36 2.000(19) .
W11 O68 2.350(16) .
W11 Na4 3.409(10) .
W12 O86 1.714(19) .
W12 O51 1.820(15) .
W12 O15 1.905(13) .
W12 O73 1.945(15) .
W12 O65 2.034(16) .
W12 O67 2.45(2) .
W13 O78 1.68(2) .
W13 O47 1.817(16) .
W13 O98 1.851(16) .
W13 O74 1.91(2) .
W13 O52 1.938(16) .
W13 O71 2.347(17) .
W14 O75 1.75(2) .
W14 O22 1.801(16) .
W14 O57 1.916(14) .
W14 O24 1.935(17) .
W14 O47 2.051(17) .
W14 O80 2.341(17) .
W15 O97 1.761(18) .
W15 O64 1.812(16) .
W15 O33 1.905(16) .
W15 O61 1.921(19) .
W15 O77 2.015(17) .
W15 O54 2.371(17) .
W16 O104 1.747(16) .
W16 O21 1.875(14) .
W16 O52 1.904(18) .
W16 O38 1.909(17) .
W16 O88 1.913(14) .
W16 O71 2.354(15) .
W17 O90 1.718(17) .
W17 O20 1.821(19) .
W17 O19 1.907(17) .
W17 O93 1.907(19) .
W17 O110 1.953(19) .
W17 O108 2.378(17) .
W17 Na4 3.347(10) .
W18 O72 1.725(17) .
W18 O103 1.768(18) .
W18 O55 1.787(15) .
W18 O94 1.811(15) .
W19 O35 1.771(16) .
W19 O10 1.811(16) .
W19 O111 1.890(16) .
W19 O9 1.903(15) .
W19 O41 1.941(17) .
W19 O68 2.322(15) .
W20 O62 1.712(14) .
W20 O2 1.819(16) .
W20 O18 1.877(16) .
W20 O24 1.890(19) .
W20 O89 2.014(14) .
W20 O80 2.374(14) .
W21 O91 1.744(18) .
W21 O77 1.852(17) .
W21 O96 1.91(2) .
W21 O100 1.931(18) .
W21 O16 1.941(17) .
W21 O60 2.350(15) .
W22 O112 1.740(17) .
W22 O32 1.915(19) .
W22 O114 1.923(19) .
W22 O93 1.93(2) .
W22 O58 2.004(19) .
W22 O108 2.385(18) .
W23 O105 1.679(19) .
W23 O56 1.868(18) .
W23 O23 1.89(2) .
W23 O14 1.909(17) .
W23 O100 1.93(2) .
W23 O60 2.371(14) .
W24 O5 1.780(19) .
W24 O42 1.79(2) .
W24 O99 1.899(16) .
W24 O114 1.917(18) .
W24 O3 1.97(2) .
W24 O59 2.329(17) .
W25 O1 1.70(2) .
W25 O58 1.851(18) .
W25 O70 1.851(18) .
W25 O3 1.87(2) .
W25 O107 1.89(2) .
W25 O27 2.348(16) .
W26 O102 1.735(17) .
W26 O63 1.86(2) .
W26 O41 1.890(16) .
W26 O70 1.97(2) .
W26 O69 1.97(2) .
W26 O27 2.395(14) .
W27 O4 1.69(2) .
W27 O36 1.840(19) .
W27 O69 1.867(18) .
W27 O110 1.887(18) .
W27 O107 1.99(2) .
W27 O27 2.393(17) .
W28 O109 1.742(17) .
W28 O81 1.82(2) .
W28 O99 1.914(19) .
W28 O111 1.932(16) .
W28 O63 2.00(2) .
W28 O59 2.344(16) .
Si1 O54 1.592(17) .
Si1 O67 1.61(2) .
Si1 O95 1.611(18) .
Si1 O60 1.635(15) .
Si2 O27 1.579(17) .
Si2 O59 1.642(19) .
Si2 O68 1.645(18) .
Si2 O108 1.651(17) .
Si3 O101 1.588(19) .
Si3 O28 1.617(14) .
Si3 O71 1.618(16) .
Si3 O80 1.636(16) .
Fe1 O12 1.908(16) .
Fe1 O37 1.962(15) .
Fe1 O34 1.969(15) .
Fe1 O25 2.026(16) .
Fe1 O7 2.096(16) .
Fe1 O28 2.328(15) .
Fe1 Na2 3.322(10) .
Fe1 Na3 3.418(12) .
Fe2 O25 1.879(16) .
Fe2 O48 1.975(15) .
Fe2 O45 1.996(18) .
Fe2 O76 2.040(16) .
Fe2 O6 2.100(16) .
Fe2 O95 2.305(15) .
Fe2 Na4 3.346(11) .
Fe2 Na2 3.429(10) .
Fe3 O45 1.913(16) .
Fe3 O12 1.976(16) .
Fe3 O50 1.992(15) .
Fe3 O46 2.018(17) .
Fe3 O10 2.117(13) .
Fe3 O68 2.312(17) .
Fe3 Na3 3.287(10) .
Fe3 Na4 3.446(10) .
Fe4 O6 1.930(16) .
Fe4 O20 1.983(18) .
Fe4 O45 1.987(16) .
Fe4 O83 2.012(18) .
Fe4 O32 2.079(19) .
Fe4 O108 2.110(19) .
Fe4 Na4 3.265(11) .
Fe5 O94 1.942(16) .
Fe5 O37 1.958(15) .
Fe5 O2 1.982(15) .
Fe5 O22 1.984(17) .
Fe5 O84 1.997(18) .
Fe5 O80 2.233(14) .
Fe6 O7 1.938(14) .
Fe6 O25 1.972(17) .
Fe6 O31 1.973(15) .
Fe6 O51 2.009(18) .
Fe6 O29 2.021(14) .
Fe6 O67 2.100(18) .
Fe6 Na2 3.308(12) .
Fe7 O10 1.983(16) .
Fe7 O12 1.995(14) .
Fe7 O17 1.999(17) .
Fe7 O84 2.003(18) .
Fe7 O49 2.060(16) .
Fe7 O101 2.140(18) .
Fe7 Na3 3.310(10) .
Fe8 O40 1.946(16) .
Fe8 O48 1.962(18) .
Fe8 O64 1.965(17) .
Fe8 O55 1.971(15) .
Fe8 O29 1.976(15) .
Fe8 O54 2.202(16) .
Fe9 O50 1.961(16) .
Fe9 O81 1.976(15) .
Fe9 O83 1.980(16) .
Fe9 O103 1.992(19) .
Fe9 O42 2.072(18) .
Fe9 O59 2.199(19) .
OW1 Na6 2.79(7) .
O12 Na3 2.497(17) .
O13 Na3 2.428(19) .
O17 Na3 2.431(17) .
O19 Na4 2.423(19) .
O20 Na4 2.41(2) .
O25 Na2 2.508(18) .
O26 Na2 2.427(19) .
O31 Na2 2.42(2) .
O34 Na2 2.328(17) .
O34 Na3 2.58(2) .
O45 Na4 2.451(18) .
O46 Na3 2.32(2) .
O46 Na4 2.540(19) .
O76 Na4 2.35(2) .
O76 Na2 2.524(19) .
Na1 Na8 0.92(3) .
Na1 Na3 2.898(13) .
Na1 Na2 2.927(17) .
Na1 Na4 2.985(14) .
Na2 Na8 3.57(3) .
Na3 Na8 3.50(3) .
Na4 Na8 2.75(2) .
Na5 Na7 0.55(2) .
Na7 Na6 0.57(4) .
N1 C6 1.345(14) .
N1 C2 1.346(14) .
N1 C3 1.60(4) .
C2 C4 1.346(14) .
C2 H2A 0.9300 .
C4 N2 1.345(14) .
C4 H4A 0.9300 .
N2 C6 1.346(14) .
N2 C5 1.43(3) .
C6 H6A 0.9300 .
N3 C8 1.371(13) .
N3 C10 1.372(13) .
N3 C12 1.45(3) .
C8 C11 1.372(13) .
C8 H8A 0.9300 .
C11 N4 1.372(13) .
C11 H11A 0.9300 .
N4 C9 1.34(3) .
N4 C10 1.371(13) .
C10 H10A 0.9300 .
N5 C16 1.344(14) .
N5 C17 1.344(14) .
N5 C13 1.40(4) .
C16 C18 1.344(14) .
C16 H16A 0.9300 .
C18 N6 1.344(14) .
C18 H18A 0.9300 .
N6 C17 1.344(14) .
N6 C15 1.45(3) .
C17 H17A 0.9300 .
N9 C29 1.344(17) .
N9 C28 1.344(17) .
N9 C27 1.50(4) .
C29 N10 1.344(17) .
C29 H29A 0.9300 .
N10 C26 1.344(17) .
N10 C25 1.60(5) .
C26 C28 1.345(17) .
C26 H26A 0.9300 .
C28 H28A 0.9300 .
N8 C24 1.393(16) .
N8 C20 1.393(16) .
N8 C21 1.46(4) .
C20 C19 1.393(16) .
C20 H20A 0.9300 .
C19 N7 1.393(16) .
C19 H19A 0.9300 .
N7 C24 1.394(16) .
N7 C23 1.43(4) .
C24 H24A 0.9300 .
N11 C32 1.48(2) .
N11 C33 1.48(2) .
N11 C34 1.69(6) .
C33 C36 1.48(2) .
C33 H33A 0.9300 .
C36 N12 1.48(2) .
C36 H36A 0.9300 .
N12 C35 1.42(6) .
N12 C32 1.48(2) .
C32 H32A 0.9300 .
N13 C38 1.327(14) .
N13 C42 1.327(14) .
N13 C37 1.54(3) .
C42 N14 1.327(14) .
C42 H42A 0.9300 .
N14 C41 1.327(14) .
N14 C40 1.47(4) .
C41 C38 1.327(14) .
C41 H41A 0.9300 .
C38 H38A 0.9300 .
N16 C44 1.343(15) .
N16 C45 1.343(15) .
N16 C43 1.47(4) .
C44 N15 1.343(15) .
C44 H44A 0.9300 .
N15 C47 1.343(15) .
N15 C46 1.40(4) .
C47 C45 1.343(15) .
C47 H47A 0.9300 .
C45 H45A 0.9300 .
N17 C54 1.40(2) .
N17 C50 1.40(2) .
N17 C53 1.60(5) .
C54 C52 1.40(2) .
C54 H54A 0.9300 .
C52 N18 1.40(2) .
C52 H52A 0.9300 .
N18 C50 1.40(2) .
N18 C49 1.44(5) .
C50 H50A 0.9300 .
C1 C3 1.25(5) .
C1 H1A 0.9600 .
C1 H1B 0.9600 .
C1 H1C 0.9600 .
C3 H3A 0.9700 .
C3 H3B 0.9700 .
C5 H5A 0.9600 .
C5 H5B 0.9600 .
C5 H5C 0.9600 .
C7 C12 1.57(4) .
C7 H7A 0.9600 .
C7 H7B 0.9600 .
C7 H7C 0.9600 .
C9 H9A 0.9600 .
C9 H9B 0.9600 .
C9 H9C 0.9600 .
C12 H12A 0.9700 .
C12 H12B 0.9700 .
C13 C14 1.39(4) .
C13 H13A 0.9700 .
C13 H13B 0.9700 .
C14 H14A 0.9600 .
C14 H14B 0.9600 .
C14 H14C 0.9600 .
C15 H15A 0.9600 .
C15 H15B 0.9600 .
C15 H15C 0.9600 .
C21 H21A 0.9600 .
C21 H21B 0.9600 .
C21 H21C 0.9600 .
C22 C23 1.46(5) .
C22 H22A 0.9600 .
C22 H22B 0.9600 .
C22 H22C 0.9600 .
C23 H23A 0.9700 .
C23 H23B 0.9700 .
C25 C30 1.52(5) .
C25 H25A 0.9700 .
C25 H25B 0.9700 .
C27 H27A 0.9600 .
C27 H27B 0.9600 .
C27 H27C 0.9600 .
C31 C35 1.24(5) .
C31 H31A 0.9600 .
C31 H31B 0.9600 .
C31 H31C 0.9600 .
C35 H35A 0.9700 .
C35 H35B 0.9700 .
C37 H37A 0.9600 .
C37 H37B 0.9600 .
C37 H37C 0.9600 .
C39 C40 1.60(4) .
C39 H39A 0.9600 .
C39 H39B 0.9600 .
C39 H39C 0.9600 .
C40 H40A 0.9700 .
C40 H40B 0.9700 .
C43 H43A 0.9600 .
C43 H43B 0.9600 .
C43 H43C 0.9600 .
C46 C48 1.35(5) .
C46 H46A 0.9700 .
C46 H46B 0.9700 .
C49 H49A 0.9600 .
C49 H49B 0.9600 .
C49 H49C 0.9600 .
C51 C53 1.43(6) .
C51 H51A 0.9600 .
C51 H51B 0.9600 .
C51 H51C 0.9600 .
C53 H53A 0.9700 .
C53 H53B 0.9700 .
C48 H48A 0.9600 .
C48 H48B 0.9600 .
C48 H48C 0.9600 .
C30 H30A 0.9600 .
C30 H30B 0.9600 .
C30 H30C 0.9600 .
C34 H34A 0.9600 .
C34 H34B 0.9600 .
C34 H34C 0.9600 .
